data_4515673
loop_
_publ_author_name
'Horibe, Takahiro'
'Tsuji, Yasutaka'
'Ishihara, Kazuaki'

_publ_section_title
;
 Thiourea--I2 as Lewis Base--Lewis Acid Cooperative Catalysts for
 Iodochlorination of Alkene with In Situ-Generated I--Cl
;
_journal_issue 7
_journal_name_full 'ACS Catalysis'
_journal_page_first 6362
_journal_paper_doi 10.1021/acscatal.8b01565
_journal_volume 8
_journal_year 2018
_chemical_formula_moiety 'C27 H36 I4 N2 S'
_chemical_formula_sum 'C27 H36 I4 N2 S'
_chemical_formula_weight 928.27
_space_group_crystal_system triclinic
_space_group_IT_number 2
_space_group_name_Hall '-P 1'
_space_group_name_H-M_alt 'P -1'
_atom_sites_solution_hydrogens geom
_atom_sites_solution_primary direct
_atom_sites_solution_secondary difmap
_cell_angle_alpha 91.7164(11)
_cell_angle_beta 105.424(2)
_cell_angle_gamma 93.774(2)
_cell_formula_units_Z 4
_cell_length_a 10.6361(10)
_cell_length_b 16.8158(14)
_cell_length_c 19.6467(18)
_cell_measurement_reflns_used 11683
_cell_measurement_temperature 123
_cell_measurement_theta_max 27.50
_cell_measurement_theta_min 3.00
_cell_volume 3375.9(5)
_computing_cell_refinement 'CrystalClear-SM Expert 2.1 b29'
_computing_data_collection 'CrystalClear-SM Expert 2.1 b29 (Rigaku, 2013)'
_computing_data_reduction 'CrystalClear-SM Expert 2.1 b29'
_computing_molecular_graphics 'CrystalStructure 4.1'
_computing_publication_material 'CrystalStructure 4.1 (Rigaku, 2014)'
_computing_structure_refinement 'SHELXL2013 (Sheldrick, 2008)'
_computing_structure_solution 'SHELXS2013 (Sheldrick, 2008)'
_diffrn_ambient_temperature 123
_diffrn_detector_area_resol_mean 5.814
_diffrn_measured_fraction_theta_full 0.955
_diffrn_measured_fraction_theta_max 0.925
_diffrn_measurement_device_type 'Rigaku XtaLAB P200'
_diffrn_measurement_method \w
_diffrn_radiation_type 'Mo K\a'
_diffrn_radiation_wavelength 0.71075
_diffrn_reflns_av_R_equivalents 0.0201
_diffrn_reflns_Laue_measured_fraction_full 0.955
_diffrn_reflns_Laue_measured_fraction_max 0.925
_diffrn_reflns_limit_h_max 13
_diffrn_reflns_limit_h_min -10
_diffrn_reflns_limit_k_max 21
_diffrn_reflns_limit_k_min -21
_diffrn_reflns_limit_l_max 25
_diffrn_reflns_limit_l_min -23
_diffrn_reflns_number 28494
_diffrn_reflns_point_group_measured_fraction_full 0.955
_diffrn_reflns_point_group_measured_fraction_max 0.925
_diffrn_reflns_theta_full 25.242
_diffrn_reflns_theta_max 27.515
_diffrn_reflns_theta_min 3.023
_diffrn_standards_number 0
_exptl_absorpt_coefficient_mu 3.772
_exptl_absorpt_correction_T_max 0.828
_exptl_absorpt_correction_T_min 0.626
_exptl_absorpt_correction_type multi-scan
_exptl_absorpt_process_details 'REQAB (Rigaku, 1998)'
_exptl_crystal_colour red
_exptl_crystal_density_diffrn 1.826
_exptl_crystal_density_method 'not measured'
_exptl_crystal_description prism
_exptl_crystal_F_000 1760.00
_exptl_crystal_size_max 0.400
_exptl_crystal_size_mid 0.200
_exptl_crystal_size_min 0.050
_refine_diff_density_max 2.70
_refine_diff_density_min -2.88
_refine_ls_extinction_method none
_refine_ls_goodness_of_fit_ref 1.067
_refine_ls_hydrogen_treatment constr
_refine_ls_number_parameters 629
_refine_ls_number_reflns 14352
_refine_ls_number_restraints 0
_refine_ls_R_factor_all 0.0376
_refine_ls_R_factor_gt 0.0315
_refine_ls_shift/su_max 0.002
_refine_ls_structure_factor_coef Fsqd
_refine_ls_weighting_details 'w = 1/[\s^2^(Fo^2^)+(0.0356P)^2^+7.5696P] where P=(Fo^2^+2Fc^2^)/3'
_refine_ls_weighting_scheme calc
_refine_ls_wR_factor_gt 0.0787
_refine_ls_wR_factor_ref 0.0807
_reflns_number_gt 12411
_reflns_number_total 14352
_reflns_threshold_expression F^2^>2.0\s(F^2^)
_cod_data_source_file cs8b01565_si_002.cif
_cod_data_source_block 20160516-7
_cod_depositor_comments
;

2020-07-21
Z value and formula fixed to values more according to usual
chemical conventions.                 miguel
;
_cod_original_formula_sum 'C54 H72 I8 N4 S2'
_cod_original_formula_weight 1856.55
_cod_original_formula_moiety 'C54 H72 I8 N4 S2'
_cod_original_formula_units_Z 2
_cod_database_code 4515673
_shelxl_res_file
;
TITL 20160516-7
CELL  0.71075 10.63610 16.81580 19.64670 91.71640 105.42400 93.77400
ZERR  2 0.00100 0.00140 0.00180 0.00110 0.00200 0.00200
LATT 1
SFAC C H I N S
UNIT 108 144 16 8 4
L.S. 5
FMAP 2
PLAN -25
WPDB -2
HTAB
BOND $H
CONF
LIST 4
TEMP -150.0
ACTA
SIZE 0.400 0.200 0.050
WGHT    0.035600    7.569600
FVAR       0.29723
I1    3    0.245272    0.682905    0.148265    11.00000    0.02348    0.02198 =
         0.02197    0.00029    0.00178    0.00384
I2    3    0.547894    0.799741    0.686963    11.00000    0.03960    0.02329 =
         0.01839   -0.00045    0.00359    0.00970
I3    3    0.641107    0.769808    0.108873    11.00000    0.04285    0.04362 =
         0.02785    0.00674    0.01051    0.01202
I4    3    0.339692    0.779206    0.040033    11.00000    0.03522    0.03577 =
         0.03450    0.00976    0.01299    0.00563
I5    3    0.332421    0.669266    0.685312    11.00000    0.03078    0.04528 =
         0.03259   -0.00013    0.00705    0.00449
I6    3    0.081899    0.742770    0.599301    11.00000    0.03269    0.03536 =
         0.05529   -0.00888    0.00123    0.00164
I7    3   -0.142857    0.808875    0.525035    11.00000    0.04883    0.06147 =
         0.11084   -0.00265   -0.01544    0.01938
I69   3    0.907739    0.763184    0.164863    11.00000    0.05200    0.11133 =
         0.08612    0.01608   -0.01083    0.03379
S9    5    0.144835    0.602434    0.230466    11.00000    0.02757    0.02530 =
         0.02456    0.00360    0.00855    0.00817
S10   5    0.735649    0.902174    0.689344    11.00000    0.04185    0.02475 =
         0.02349   -0.00048    0.00937    0.00692
N52   4    0.661852    1.048166    0.722681    11.00000    0.03826    0.02030 =
         0.02017    0.00299    0.00123    0.00648
N53   4    0.753746    0.985131    0.815549    11.00000    0.03502    0.02126 =
         0.01902    0.00138    0.00273    0.00573
N54   4    0.325436    0.514612    0.315083    11.00000    0.02631    0.02126 =
         0.01693   -0.00102    0.00279    0.00295
N55   4    0.238754    0.456293    0.211647    11.00000    0.02519    0.02126 =
         0.01680   -0.00186    0.00347    0.00165
C8    1   -0.077255    0.316248    0.178371    11.00000    0.11082    0.05980 =
         0.06934   -0.01020    0.05927   -0.03215
AFIX 137
H8A   2   -0.135197    0.295112    0.133010    11.00000   -1.20000
H8B   2   -0.122363    0.309541    0.215542    11.00000   -1.20000
H8C   2    0.002121    0.287275    0.189742    11.00000   -1.20000
AFIX   0
C11   1    0.241700    0.524078    0.250930    11.00000    0.02196    0.01998 =
         0.01812   -0.00021    0.00571    0.00097
C12   1    0.319485    0.404162    0.251240    11.00000    0.04093    0.02073 =
         0.02665   -0.00095    0.00538    0.00899
AFIX  43
H12   2    0.334717    0.352339    0.236126    11.00000   -1.20000
AFIX   0
C13   1    0.372973    0.440633    0.315669    11.00000    0.03443    0.02809 =
         0.02342    0.00147   -0.00062    0.01218
AFIX  43
H13   2    0.432627    0.418999    0.354332    11.00000   -1.20000
AFIX   0
C14   1    0.037931    0.415879    0.119485    11.00000    0.03017    0.03131 =
         0.02364   -0.00069    0.00508   -0.00408
C15   1   -0.021087    0.398239    0.047598    11.00000    0.03118    0.04763 =
         0.03073   -0.00541   -0.00170   -0.00789
AFIX  43
H15   2   -0.111499    0.381097    0.032474    11.00000   -1.20000
AFIX   0
C16   1    0.049367    0.405260   -0.001550    11.00000    0.04716    0.04891 =
         0.02037   -0.00511   -0.00066   -0.00512
AFIX  43
H16   2    0.006843    0.393324   -0.050122    11.00000   -1.20000
AFIX   0
C17   1    0.180313    0.429277    0.018577    11.00000    0.04772    0.03929 =
         0.01988   -0.00200    0.01140   -0.00202
AFIX  43
H17   2    0.227415    0.432816   -0.016217    11.00000   -1.20000
AFIX   0
C18   1    0.245267    0.448534    0.089083    11.00000    0.03128    0.02385 =
         0.02379   -0.00391    0.00838   -0.00144
C19   1    0.170509    0.440881    0.137716    11.00000    0.02757    0.02256 =
         0.01665   -0.00347    0.00389   -0.00009
C20   1    0.389945    0.473047    0.110053    11.00000    0.03454    0.05056 =
         0.03661   -0.01605    0.01504   -0.00957
AFIX  13
H20   2    0.414486    0.494796    0.160154    11.00000   -1.20000
AFIX   0
C21   1    0.426712    0.537954    0.064427    11.00000    0.07128    0.04189 =
         0.08739   -0.02110    0.06150   -0.01594
AFIX 137
H21A  2    0.376098    0.584101    0.066807    11.00000   -1.20000
H21B  2    0.407309    0.517141    0.015315    11.00000   -1.20000
H21C  2    0.520302    0.554231    0.081906    11.00000   -1.20000
AFIX   0
C22   1   -0.040183    0.405225    0.173391    11.00000    0.03597    0.05016 =
         0.03238   -0.00486    0.01352   -0.01006
AFIX  13
H22   2    0.017697    0.425237    0.220505    11.00000   -1.20000
AFIX   0
C23   1    0.359149    0.572093    0.374667    11.00000    0.03442    0.02473 =
         0.01459   -0.00290    0.00098    0.00448
C24   1    0.285783    0.565783    0.423214    11.00000    0.03942    0.03588 =
         0.02382   -0.00258    0.00708    0.00187
C25   1    0.325604    0.617745    0.483107    11.00000    0.06046    0.04466 =
         0.02392   -0.00764    0.01460    0.00641
AFIX  43
H25   2    0.278600    0.615618    0.517997    11.00000   -1.20000
AFIX   0
C26   1    0.431641    0.671727    0.492107    11.00000    0.06495    0.03834 =
         0.02431   -0.01192   -0.00047    0.00204
AFIX  43
H26   2    0.458496    0.705598    0.533777    11.00000   -1.20000
AFIX   0
C27   1    0.500035    0.677686    0.441635    11.00000    0.04762    0.03181 =
         0.03224   -0.00453   -0.00174   -0.00653
AFIX  43
H27   2    0.571977    0.716431    0.448465    11.00000   -1.20000
AFIX   0
C28   1    0.464887    0.627592    0.380797    11.00000    0.03219    0.02673 =
         0.02235    0.00119   -0.00034    0.00043
C29   1    0.167473    0.506246    0.413435    11.00000    0.04851    0.05630 =
         0.03458   -0.00603    0.01953   -0.01276
AFIX  13
H29   2    0.160128    0.471842    0.369939    11.00000   -1.20000
AFIX   0
C30   1    0.712003    0.978428    0.743693    11.00000    0.03143    0.02159 =
         0.02021    0.00258    0.00430    0.00350
C31   1    0.731423    1.059524    0.838458    11.00000    0.04884    0.02548 =
         0.02293   -0.00346    0.00299    0.00678
AFIX  43
H31   2    0.752389    1.079655    0.886159    11.00000   -1.20000
AFIX   0
C32   1    0.674272    1.098758    0.780804    11.00000    0.05020    0.02109 =
         0.02600   -0.00404    0.00184    0.00887
AFIX  43
H32   2    0.647532    1.151582    0.780411    11.00000   -1.20000
AFIX   0
C33   1    0.599721    1.066442    0.650197    11.00000    0.03475    0.02053 =
         0.02051    0.00212    0.00023    0.00688
C34   1    0.464270    1.048034    0.625019    11.00000    0.03783    0.02010 =
         0.02720    0.00003    0.00584    0.00636
C35   1    0.407076    1.066791    0.555171    11.00000    0.03551    0.03046 =
         0.03169    0.00080   -0.00311    0.00890
AFIX  43
H35   2    0.315886    1.054697    0.535271    11.00000   -1.20000
AFIX   0
C36   1    0.612561    1.120834    0.542027    11.00000    0.04420    0.03193 =
         0.02327    0.00514    0.00656    0.00855
AFIX  43
H36   2    0.661122    1.145912    0.513346    11.00000   -1.20000
AFIX   0
C37   1    0.676494    1.103291    0.611104    11.00000    0.03458    0.02657 =
         0.02571    0.00293    0.00172    0.00784
C38   1    0.823138    1.124230    0.640242    11.00000    0.03398    0.04443 =
         0.03955    0.00968    0.00135   -0.00058
AFIX  13
H38   2    0.848449    1.112349    0.691461    11.00000   -1.20000
AFIX   0
C39   1    0.382637    1.011529    0.670252    11.00000    0.04196    0.02868 =
         0.03605    0.00338    0.00840    0.00234
AFIX  13
H39   2    0.441418    0.981664    0.707562    11.00000   -1.20000
AFIX   0
C40   1    0.327026    1.077109    0.707660    11.00000    0.06622    0.03681 =
         0.05993   -0.00662    0.03577   -0.00626
AFIX 137
H40A  2    0.273366    1.109556    0.672229    11.00000   -1.20000
H40B  2    0.399242    1.111101    0.738676    11.00000   -1.20000
H40C  2    0.273103    1.052376    0.735864    11.00000   -1.20000
AFIX   0
C41   1    0.804345    0.922134    0.861698    11.00000    0.04056    0.02437 =
         0.01853    0.00331    0.00349    0.00877
C42   1    0.937028    0.911631    0.877689    11.00000    0.04075    0.03738 =
         0.02980    0.00488    0.00616    0.01176
C43   1    0.896294    0.805090    0.950686    11.00000    0.07618    0.05094 =
         0.03974    0.02360    0.02276    0.03187
AFIX  43
H43   2    0.928370    0.764005    0.981314    11.00000   -1.20000
AFIX   0
C44   1    0.981069    0.850741    0.923207    11.00000    0.05333    0.05252 =
         0.04111    0.01544    0.00983    0.02868
AFIX  43
H44   2    1.071059    0.840863    0.935264    11.00000   -1.20000
AFIX   0
C45   1    0.765214    0.818138    0.934380    11.00000    0.06792    0.03869 =
         0.03588    0.01132    0.02802    0.01589
AFIX  43
H45   2    0.708243    0.786071    0.954102    11.00000   -1.20000
AFIX   0
C46   1    0.715240    0.877622    0.889439    11.00000    0.04796    0.02908 =
         0.02223   -0.00012    0.01534    0.00785
C47   1    0.571878    0.893782    0.874870    11.00000    0.04510    0.04131 =
         0.02767   -0.00287    0.01481    0.00482
AFIX  13
H47   2    0.547058    0.921414    0.829377    11.00000   -1.20000
AFIX   0
C48   1    0.479158    0.818722    0.867665    11.00000    0.06049    0.05744 =
         0.03831   -0.00885    0.02349   -0.01121
AFIX 137
H48A  2    0.493505    0.794369    0.913537    11.00000   -1.20000
H48B  2    0.496076    0.780682    0.832973    11.00000   -1.20000
H48C  2    0.388451    0.832997    0.851866    11.00000   -1.20000
AFIX   0
C49   1   -0.159376    0.453142    0.157519    11.00000    0.03502    0.10947 =
         0.05915    0.00234    0.02092    0.00075
AFIX 137
H49A  2   -0.219455    0.433600    0.112231    11.00000   -1.20000
H49B  2   -0.132219    0.509547    0.154912    11.00000   -1.20000
H49C  2   -0.203595    0.447291    0.195141    11.00000   -1.20000
AFIX   0
C50   1    1.033449    0.962601    0.849426    11.00000    0.03640    0.04795 =
         0.05766    0.01442    0.00606    0.00511
AFIX  13
H50   2    0.983389    1.002056    0.818055    11.00000   -1.20000
AFIX   0
C51   1    1.100060    0.911841    0.804909    11.00000    0.06208    0.07688 =
         0.08993    0.01590    0.04718    0.00431
AFIX 137
H51A  2    1.033318    0.883414    0.766054    11.00000   -1.20000
H51B  2    1.151039    0.873156    0.834713    11.00000   -1.20000
H51C  2    1.158317    0.946570    0.785563    11.00000   -1.20000
AFIX   0
C56   1    0.569730    0.722318    0.311113    11.00000    0.06010    0.04644 =
         0.04173    0.01212    0.00489   -0.00777
AFIX 137
H56A  2    0.608947    0.725168    0.271325    11.00000   -1.20000
H56B  2    0.631661    0.747334    0.353708    11.00000   -1.20000
H56C  2    0.489457    0.750438    0.300293    11.00000   -1.20000
AFIX   0
C57   1    0.537159    0.634953    0.323616    11.00000    0.03642    0.03895 =
         0.02846    0.00129    0.00477   -0.00453
AFIX  13
H57   2    0.477689    0.610289    0.278608    11.00000   -1.20000
AFIX   0
C58   1    0.661120    0.590667    0.340428    11.00000    0.05335    0.07180 =
         0.07013    0.02203    0.03033    0.01511
AFIX 137
H58A  2    0.639221    0.534496    0.347335    11.00000   -1.20000
H58B  2    0.722485    0.614690    0.383658    11.00000   -1.20000
H58C  2    0.701507    0.594287    0.301122    11.00000   -1.20000
AFIX   0
C59   1    0.185717    0.452447    0.475940    11.00000    0.08555    0.05984 =
         0.06851    0.00916    0.02754   -0.01675
AFIX 137
H59A  2    0.187896    0.484455    0.518808    11.00000   -1.20000
H59B  2    0.268157    0.427050    0.482487    11.00000   -1.20000
H59C  2    0.112817    0.411274    0.466679    11.00000   -1.20000
AFIX   0
C60   1    0.857140    1.212988    0.634238    11.00000    0.05483    0.04774 =
         0.06358    0.00073   -0.00028   -0.00953
AFIX 137
H60A  2    0.805980    1.244562    0.658261    11.00000   -1.20000
H60B  2    0.836626    1.225480    0.584257    11.00000   -1.20000
H60C  2    0.950623    1.225851    0.656345    11.00000   -1.20000
AFIX   0
C61   1    1.133665    1.009066    0.909991    11.00000    0.06173    0.07450 =
         0.08878   -0.00139   -0.00567   -0.01262
AFIX 137
H61A  2    1.184344    0.971642    0.941505    11.00000   -1.20000
H61B  2    1.088410    1.041948    0.936523    11.00000   -1.20000
H61C  2    1.192686    1.043487    0.890890    11.00000   -1.20000
AFIX   0
C62   1    0.466098    0.398825    0.106836    11.00000    0.03429    0.07474 =
         0.05760    0.00804    0.01176    0.01403
AFIX 137
H62A  2    0.445338    0.377223    0.057907    11.00000   -1.20000
H62B  2    0.441197    0.358310    0.136663    11.00000   -1.20000
H62C  2    0.560200    0.413726    0.123892    11.00000   -1.20000
AFIX   0
C63   1    0.270979    0.953061    0.629150    11.00000    0.04588    0.03628 =
         0.05371   -0.00362    0.01310   -0.00439
AFIX 137
H63A  2    0.230332    0.925735    0.662190    11.00000   -1.20000
H63B  2    0.305099    0.913679    0.602329    11.00000   -1.20000
H63C  2    0.205630    0.982132    0.596474    11.00000   -1.20000
AFIX   0
C64   1    0.480302    1.102340    0.514887    11.00000    0.04888    0.03251 =
         0.02213    0.00609   -0.00014    0.01075
AFIX  43
H64   2    0.439060    1.114341    0.467595    11.00000   -1.20000
AFIX   0
C65   1    0.550887    0.950160    0.933644    11.00000    0.05115    0.05266 =
         0.03904   -0.01093    0.01801    0.00842
AFIX 137
H65A  2    0.578302    0.925442    0.979265    11.00000   -1.20000
H65B  2    0.458079    0.959986    0.923582    11.00000   -1.20000
H65C  2    0.602949    1.000854    0.935409    11.00000   -1.20000
AFIX   0
C66   1    0.900079    1.073208    0.602360    11.00000    0.03817    0.05761 =
         0.10169    0.00107    0.02331    0.00500
AFIX 137
H66A  2    0.884242    1.088240    0.553156    11.00000   -1.20000
H66B  2    0.871631    1.016747    0.603473    11.00000   -1.20000
H66C  2    0.993679    1.081935    0.626170    11.00000   -1.20000
AFIX   0
C68   1    0.043067    0.549736    0.402293    11.00000    0.04748    0.11111 =
         0.07676    0.00683    0.02670   -0.00799
AFIX 137
H68A  2    0.034123    0.583003    0.361411    11.00000   -1.20000
H68B  2    0.047640    0.583535    0.444522    11.00000   -1.20000
H68C  2   -0.032665    0.510671    0.393771    11.00000   -1.20000
AFIX   0
HKLF 4
 
REM  20160516-7
REM R1 =  0.0315 for   12411 Fo > 4sig(Fo)  and  0.0376 for all   14352 data
REM    629 parameters refined using      0 restraints
 
END  
     
WGHT      0.0355      7.5938 

REM Instructions for potential hydrogen bonds
EQIV $1 -x+1, -y+1, -z+1
HTAB C12 I2_$1
HTAB C13 I5_$1
EQIV $2 -x+1, -y+2, -z+1
HTAB C31 I4_$2
HTAB C32 I1_$2

REM Highest difference peak  2.702,  deepest hole -2.882,  1-sigma level  0.107
Q1    1   0.8766  0.7250  0.1872  11.00000  0.05    2.70
Q2    1  -0.1798  0.7744  0.5539  11.00000  0.05    2.58
Q3    1  -0.1230  0.7864  0.4899  11.00000  0.05    2.31
Q4    1   0.2608  0.6864  0.6600  11.00000  0.05    1.95
Q5    1   0.9392  0.7645  0.1584  11.00000  0.05    1.72
Q6    1   0.8818  0.8022  0.1726  11.00000  0.05    1.02
Q7    1   0.3898  0.7890  0.0696  11.00000  0.05    1.02
Q8    1   0.3592  0.7492  0.0231  11.00000  0.05    0.81
Q9    1   0.4791  0.7928  0.6739  11.00000  0.05    0.77
Q10   1   0.3049  0.6699  0.1393  11.00000  0.05    0.70
Q11   1   0.0580  0.7044  0.6288  11.00000  0.05    0.61
Q12   1   0.6198  0.8035  0.1084  11.00000  0.05    0.55
Q13   1   0.3350  0.6926  0.7172  11.00000  0.05    0.52
Q14   1   0.7994  0.7588  0.1612  11.00000  0.05    0.50
Q15   1   0.5577  0.8034  0.7194  11.00000  0.05    0.48
Q16   1   0.8128  0.7763  0.1740  11.00000  0.05    0.47
Q17   1   0.7071  0.7658  0.1184  11.00000  0.05    0.47
Q18   1   0.6189  0.7433  0.1264  11.00000  0.05    0.46
Q19   1   0.2649  0.7363  0.1878  11.00000  0.05    0.46
Q20   1  -0.0605  0.7747  0.5355  11.00000  0.05    0.46
Q21   1   0.2368  0.6478  0.1249  11.00000  0.05    0.46
Q22   1   0.2920  0.7767  0.0440  11.00000  0.05    0.44
Q23   1   0.6655  0.8032  0.1458  11.00000  0.05    0.41
Q24   1   0.2338  0.6679  0.1708  11.00000  0.05    0.41
Q25   1   0.5156  0.6228  0.3578  11.00000  0.05    0.39
;

loop_
_symmetry_equiv_pos_site_id
_space_group_symop_operation_xyz
1 +X,+Y,+Z
2 -X,-Y,-Z

loop_
_atom_site_label
_atom_site_type_symbol
_atom_site_fract_x
_atom_site_fract_y
_atom_site_fract_z
_atom_site_U_iso_or_equiv
_atom_site_adp_type
_atom_site_occupancy
_atom_site_site_symmetry_multiplicity
_atom_site_calc_flag
_atom_site_refinement_flags
I1 I 0.24527(2) 0.68291(2) 0.14827(2) 0.02323(6) Uani 1 2 d .
I2 I 0.54789(3) 0.79974(2) 0.68696(2) 0.02759(6) Uani 1 2 d .
I3 I 0.64111(3) 0.76981(2) 0.10887(2) 0.03741(7) Uani 1 2 d .
I4 I 0.33969(3) 0.77921(2) 0.04003(2) 0.03417(7) Uani 1 2 d .
I5 I 0.33242(3) 0.66927(2) 0.68531(2) 0.03647(7) Uani 1 2 d .
I6 I 0.08190(3) 0.74277(2) 0.59930(2) 0.04342(8) Uani 1 2 d .
I7 I -0.14286(4) 0.80887(3) 0.52503(3) 0.08023(15) Uani 1 2 d .
I69 I 0.90774(4) 0.76318(4) 0.16486(3) 0.08728(16) Uani 1 2 d .
S9 S 0.14484(9) 0.60243(5) 0.23047(5) 0.02518(18) Uani 1 2 d .
S10 S 0.73565(11) 0.90217(6) 0.68934(5) 0.0298(2) Uani 1 2 d .
N52 N 0.6619(3) 1.04817(18) 0.72268(16) 0.0273(7) Uani 1 2 d .
N53 N 0.7538(3) 0.98513(18) 0.81555(16) 0.0258(7) Uani 1 2 d .
N54 N 0.3254(3) 0.51461(17) 0.31508(15) 0.0221(6) Uani 1 2 d .
N55 N 0.2387(3) 0.45629(17) 0.21165(15) 0.0216(6) Uani 1 2 d .
C8 C -0.0773(8) 0.3162(4) 0.1784(4) 0.075(2) Uani 1 2 d .
C11 C 0.2417(3) 0.5241(2) 0.25093(17) 0.0200(7) Uani 1 2 d .
C12 C 0.3195(4) 0.4042(2) 0.2512(2) 0.0299(8) Uani 1 2 d .
C13 C 0.3730(4) 0.4406(2) 0.3157(2) 0.0298(8) Uani 1 2 d .
C14 C 0.0379(4) 0.4159(2) 0.1195(2) 0.0291(8) Uani 1 2 d .
C15 C -0.0211(4) 0.3982(3) 0.0476(2) 0.0391(10) Uani 1 2 d .
C16 C 0.0494(5) 0.4053(3) -0.0015(2) 0.0412(10) Uani 1 2 d .
C17 C 0.1803(5) 0.4293(3) 0.0186(2) 0.0355(9) Uani 1 2 d .
C18 C 0.2453(4) 0.4485(2) 0.08908(19) 0.0264(8) Uani 1 2 d .
C19 C 0.1705(4) 0.4409(2) 0.13772(18) 0.0228(7) Uani 1 2 d .
C20 C 0.3900(4) 0.4731(3) 0.1101(2) 0.0405(10) Uani 1 2 d .
C21 C 0.4267(6) 0.5380(3) 0.0644(3) 0.0606(17) Uani 1 2 d .
C22 C -0.0402(4) 0.4052(3) 0.1734(2) 0.0394(10) Uani 1 2 d .
C23 C 0.3592(4) 0.5721(2) 0.37467(18) 0.0256(8) Uani 1 2 d .
C24 C 0.2858(4) 0.5658(3) 0.4232(2) 0.0334(9) Uani 1 2 d .
C25 C 0.3256(5) 0.6178(3) 0.4831(2) 0.0425(11) Uani 1 2 d .
C26 C 0.4316(5) 0.6717(3) 0.4921(2) 0.0453(12) Uani 1 2 d .
C27 C 0.5000(5) 0.6777(3) 0.4416(2) 0.0402(10) Uani 1 2 d .
C28 C 0.4649(4) 0.6276(2) 0.38080(19) 0.0286(8) Uani 1 2 d .
C29 C 0.1675(5) 0.5062(3) 0.4134(3) 0.0458(12) Uani 1 2 d .
C30 C 0.7120(4) 0.9784(2) 0.74369(18) 0.0248(7) Uani 1 2 d .
C31 C 0.7314(4) 1.0595(2) 0.8385(2) 0.0336(9) Uani 1 2 d .
C32 C 0.6743(4) 1.0988(2) 0.7808(2) 0.0339(9) Uani 1 2 d .
C33 C 0.5997(4) 1.0664(2) 0.65020(19) 0.0264(8) Uani 1 2 d .
C34 C 0.4643(4) 1.0480(2) 0.6250(2) 0.0288(8) Uani 1 2 d .
C35 C 0.4071(4) 1.0668(2) 0.5552(2) 0.0346(9) Uani 1 2 d .
C36 C 0.6126(4) 1.1208(3) 0.5420(2) 0.0333(9) Uani 1 2 d .
C37 C 0.6765(4) 1.1033(2) 0.6111(2) 0.0299(8) Uani 1 2 d .
C38 C 0.8231(4) 1.1242(3) 0.6402(3) 0.0410(10) Uani 1 2 d .
C39 C 0.3826(4) 1.0115(3) 0.6703(2) 0.0359(9) Uani 1 2 d .
C40 C 0.3270(6) 1.0771(3) 0.7077(3) 0.0514(13) Uani 1 2 d .
C41 C 0.8043(4) 0.9221(2) 0.86170(19) 0.0283(8) Uani 1 2 d .
C42 C 0.9370(5) 0.9116(3) 0.8777(2) 0.0361(9) Uani 1 2 d .
C43 C 0.8963(6) 0.8051(3) 0.9507(3) 0.0526(14) Uani 1 2 d .
C44 C 0.9811(5) 0.8507(3) 0.9232(3) 0.0481(12) Uani 1 2 d .
C45 C 0.7652(6) 0.8181(3) 0.9344(2) 0.0441(11) Uani 1 2 d .
C46 C 0.7152(4) 0.8776(2) 0.8894(2) 0.0318(9) Uani 1 2 d .
C47 C 0.5719(5) 0.8938(3) 0.8749(2) 0.0371(10) Uani 1 2 d .
C48 C 0.4792(6) 0.8187(3) 0.8677(3) 0.0511(13) Uani 1 2 d .
C49 C -0.1594(5) 0.4531(5) 0.1575(3) 0.0666(17) Uani 1 2 d .
C50 C 1.0335(5) 0.9626(3) 0.8494(3) 0.0483(12) Uani 1 2 d .
C51 C 1.1001(7) 0.9118(4) 0.8049(4) 0.0710(18) Uani 1 2 d .
C56 C 0.5697(6) 0.7223(3) 0.3111(3) 0.0514(13) Uani 1 2 d .
C57 C 0.5372(4) 0.6350(3) 0.3236(2) 0.0357(9) Uani 1 2 d .
C58 C 0.6611(6) 0.5907(4) 0.3404(3) 0.0616(15) Uani 1 2 d .
C59 C 0.1857(7) 0.4525(4) 0.4759(4) 0.0709(18) Uani 1 2 d .
C60 C 0.8571(6) 1.2130(3) 0.6342(3) 0.0591(15) Uani 1 2 d .
C61 C 1.1337(7) 1.0091(4) 0.9100(4) 0.081(2) Uani 1 2 d .
C62 C 0.4661(5) 0.3988(4) 0.1068(3) 0.0551(14) Uani 1 2 d .
C63 C 0.2710(5) 0.9531(3) 0.6291(3) 0.0458(11) Uani 1 2 d .
C64 C 0.4803(5) 1.1023(3) 0.5149(2) 0.0359(9) Uani 1 2 d .
C65 C 0.5509(5) 0.9502(3) 0.9336(3) 0.0466(11) Uani 1 2 d .
C66 C 0.9001(5) 1.0732(4) 0.6024(4) 0.0650(17) Uani 1 2 d .
C68 C 0.0431(6) 0.5497(5) 0.4023(4) 0.077(2) Uani 1 2 d .
H8A H -0.1352 0.29511 0.13301 0.0904 Uiso 1 2 calc R
H8B H -0.12236 0.30954 0.21554 0.0904 Uiso 1 2 calc R
H8C H 0.00212 0.28727 0.18974 0.0904 Uiso 1 2 calc R
H12 H 0.33472 0.35234 0.23613 0.0359 Uiso 1 2 calc R
H13 H 0.43263 0.419 0.35433 0.0358 Uiso 1 2 calc R
H15 H -0.1115 0.3811 0.03247 0.0469 Uiso 1 2 calc R
H16 H 0.00684 0.39332 -0.05012 0.0495 Uiso 1 2 calc R
H17 H 0.22742 0.43282 -0.01622 0.0426 Uiso 1 2 calc R
H20 H 0.41449 0.4948 0.16015 0.0486 Uiso 1 2 calc R
H21A H 0.3761 0.5841 0.06681 0.0727 Uiso 1 2 calc R
H21B H 0.40731 0.51714 0.01532 0.0727 Uiso 1 2 calc R
H21C H 0.5203 0.55423 0.08191 0.0727 Uiso 1 2 calc R
H22 H 0.0177 0.42524 0.22051 0.0473 Uiso 1 2 calc R
H25 H 0.2786 0.61562 0.518 0.0510 Uiso 1 2 calc R
H26 H 0.4585 0.7056 0.53378 0.0543 Uiso 1 2 calc R
H27 H 0.57198 0.71643 0.44846 0.0482 Uiso 1 2 calc R
H29 H 0.16013 0.47184 0.36994 0.0550 Uiso 1 2 calc R
H31 H 0.75239 1.07965 0.88616 0.0403 Uiso 1 2 calc R
H32 H 0.64753 1.15158 0.78041 0.0406 Uiso 1 2 calc R
H35 H 0.31589 1.0547 0.53527 0.0415 Uiso 1 2 calc R
H36 H 0.66112 1.14591 0.51335 0.0399 Uiso 1 2 calc R
H38 H 0.84845 1.11235 0.69146 0.0491 Uiso 1 2 calc R
H39 H 0.44142 0.98166 0.70756 0.0431 Uiso 1 2 calc R
H40A H 0.27337 1.10956 0.67223 0.0616 Uiso 1 2 calc R
H40B H 0.39924 1.1111 0.73868 0.0616 Uiso 1 2 calc R
H40C H 0.2731 1.05238 0.73586 0.0616 Uiso 1 2 calc R
H43 H 0.92837 0.76401 0.98131 0.0631 Uiso 1 2 calc R
H44 H 1.07106 0.84086 0.93526 0.0578 Uiso 1 2 calc R
H45 H 0.70824 0.78607 0.9541 0.0529 Uiso 1 2 calc R
H47 H 0.54706 0.92141 0.82938 0.0445 Uiso 1 2 calc R
H48A H 0.49351 0.79437 0.91354 0.0613 Uiso 1 2 calc R
H48B H 0.49608 0.78068 0.83297 0.0613 Uiso 1 2 calc R
H48C H 0.38845 0.833 0.85187 0.0613 Uiso 1 2 calc R
H49A H -0.21946 0.4336 0.11223 0.0799 Uiso 1 2 calc R
H49B H -0.13222 0.50955 0.15491 0.0799 Uiso 1 2 calc R
H49C H -0.2036 0.44729 0.19514 0.0799 Uiso 1 2 calc R
H50 H 0.98339 1.00206 0.81805 0.0579 Uiso 1 2 calc R
H51A H 1.03332 0.88341 0.76605 0.0852 Uiso 1 2 calc R
H51B H 1.15104 0.87316 0.83471 0.0852 Uiso 1 2 calc R
H51C H 1.15832 0.94657 0.78556 0.0852 Uiso 1 2 calc R
H56A H 0.60895 0.72517 0.27132 0.0617 Uiso 1 2 calc R
H56B H 0.63166 0.74733 0.35371 0.0617 Uiso 1 2 calc R
H56C H 0.48946 0.75044 0.30029 0.0617 Uiso 1 2 calc R
H57 H 0.47769 0.61029 0.27861 0.0428 Uiso 1 2 calc R
H58A H 0.63922 0.5345 0.34733 0.0739 Uiso 1 2 calc R
H58B H 0.72248 0.61469 0.38366 0.0739 Uiso 1 2 calc R
H58C H 0.70151 0.59429 0.30112 0.0739 Uiso 1 2 calc R
H59A H 0.1879 0.48446 0.51881 0.0851 Uiso 1 2 calc R
H59B H 0.26816 0.42705 0.48249 0.0851 Uiso 1 2 calc R
H59C H 0.11282 0.41127 0.46668 0.0851 Uiso 1 2 calc R
H60A H 0.80598 1.24456 0.65826 0.0710 Uiso 1 2 calc R
H60B H 0.83663 1.22548 0.58426 0.0710 Uiso 1 2 calc R
H60C H 0.95062 1.22585 0.65634 0.0710 Uiso 1 2 calc R
H61A H 1.18434 0.97164 0.9415 0.0971 Uiso 1 2 calc R
H61B H 1.08841 1.04195 0.93652 0.0971 Uiso 1 2 calc R
H61C H 1.19269 1.04349 0.89089 0.0971 Uiso 1 2 calc R
H62A H 0.44534 0.37722 0.05791 0.0661 Uiso 1 2 calc R
H62B H 0.4412 0.35831 0.13666 0.0661 Uiso 1 2 calc R
H62C H 0.5602 0.41373 0.12389 0.0661 Uiso 1 2 calc R
H63A H 0.23033 0.92574 0.66219 0.0550 Uiso 1 2 calc R
H63B H 0.3051 0.91368 0.60233 0.0550 Uiso 1 2 calc R
H63C H 0.20563 0.98213 0.59647 0.0550 Uiso 1 2 calc R
H64 H 0.43906 1.11434 0.4676 0.0431 Uiso 1 2 calc R
H65A H 0.5783 0.92544 0.97926 0.0559 Uiso 1 2 calc R
H65B H 0.45808 0.95999 0.92358 0.0559 Uiso 1 2 calc R
H65C H 0.60295 1.00085 0.93541 0.0559 Uiso 1 2 calc R
H66A H 0.88424 1.08824 0.55316 0.0779 Uiso 1 2 calc R
H66B H 0.87163 1.01675 0.60347 0.0779 Uiso 1 2 calc R
H66C H 0.99368 1.08194 0.62617 0.0779 Uiso 1 2 calc R
H68A H 0.03412 0.583 0.36141 0.0925 Uiso 1 2 calc R
H68B H 0.04764 0.58354 0.44452 0.0925 Uiso 1 2 calc R
H68C H -0.03267 0.51067 0.39377 0.0925 Uiso 1 2 calc R

loop_
_atom_site_aniso_label
_atom_site_aniso_U_11
_atom_site_aniso_U_22
_atom_site_aniso_U_33
_atom_site_aniso_U_12
_atom_site_aniso_U_13
_atom_site_aniso_U_23
I1 0.02348(12) 0.02198(11) 0.02197(11) 0.00384(8) 0.00178(9) 0.00029(8)
I2 0.03960(15) 0.02329(11) 0.01839(10) 0.00970(10) 0.00359(9) -0.00045(8)
I3 0.04285(16) 0.04362(16) 0.02785(13) 0.01202(12) 0.01051(11) 0.00674(11)
I4 0.03522(15) 0.03577(14) 0.03450(14) 0.00563(11) 0.01299(11) 0.00976(11)
I5 0.03078(14) 0.04528(16) 0.03259(13) 0.00449(11) 0.00705(11) -0.00013(11)
I6 0.03269(15) 0.03536(15) 0.05529(18) 0.00164(12) 0.00123(13) -0.00888(13)
I7 0.0488(2) 0.0615(3) 0.1108(4) 0.01938(19) -0.0154(2) -0.0027(2)
I69 0.0520(2) 0.1113(4) 0.0861(3) 0.0338(3) -0.0108(2) 0.0161(3)
S9 0.0276(5) 0.0253(4) 0.0246(4) 0.0082(4) 0.0086(4) 0.0036(3)
S10 0.0418(6) 0.0248(4) 0.0235(4) 0.0069(4) 0.0094(4) -0.0005(3)
N52 0.0383(19) 0.0203(14) 0.0202(14) 0.0065(13) 0.0012(13) 0.0030(12)
N53 0.0350(18) 0.0213(15) 0.0190(14) 0.0057(13) 0.0027(13) 0.0014(11)
N54 0.0263(16) 0.0213(14) 0.0169(13) 0.0029(12) 0.0028(12) -0.0010(11)
N55 0.0252(16) 0.0213(14) 0.0168(13) 0.0017(12) 0.0035(12) -0.0019(11)
C8 0.111(6) 0.060(4) 0.069(4) -0.032(4) 0.059(4) -0.010(3)
C11 0.0220(17) 0.0200(16) 0.0181(15) 0.0010(13) 0.0057(13) -0.0002(12)
C12 0.041(2) 0.0207(17) 0.0267(18) 0.0090(16) 0.0054(16) -0.0010(14)
C13 0.034(2) 0.0281(19) 0.0234(17) 0.0122(16) -0.0006(16) 0.0015(14)
C14 0.030(2) 0.031(2) 0.0236(18) -0.0041(16) 0.0051(15) -0.0007(15)
C15 0.031(2) 0.048(3) 0.031(2) -0.0079(19) -0.0017(17) -0.0054(18)
C16 0.047(3) 0.049(3) 0.0204(18) -0.005(2) -0.0007(18) -0.0051(17)
C17 0.048(3) 0.039(2) 0.0199(18) -0.0020(19) 0.0114(17) -0.0020(16)
C18 0.031(2) 0.0239(17) 0.0238(17) -0.0014(15) 0.0084(15) -0.0039(14)
C19 0.0276(19) 0.0226(17) 0.0167(15) -0.0001(14) 0.0039(14) -0.0035(13)
C20 0.035(2) 0.051(3) 0.037(2) -0.010(2) 0.0150(19) -0.016(2)
C21 0.071(4) 0.042(3) 0.087(4) -0.016(3) 0.061(3) -0.021(3)
C22 0.036(2) 0.050(3) 0.032(2) -0.010(2) 0.0135(18) -0.0049(19)
C23 0.034(2) 0.0247(17) 0.0146(15) 0.0045(15) 0.0010(14) -0.0029(13)
C24 0.039(2) 0.036(2) 0.0238(18) 0.0019(18) 0.0071(17) -0.0026(16)
C25 0.060(3) 0.045(3) 0.024(2) 0.006(2) 0.015(2) -0.0076(18)
C26 0.065(3) 0.038(2) 0.024(2) 0.002(2) -0.000(2) -0.0119(17)
C27 0.048(3) 0.032(2) 0.032(2) -0.0065(19) -0.0017(19) -0.0045(17)
C28 0.032(2) 0.0267(18) 0.0223(17) 0.0004(15) -0.0003(15) 0.0012(14)
C29 0.049(3) 0.056(3) 0.035(2) -0.013(2) 0.020(2) -0.006(2)
C30 0.031(2) 0.0216(17) 0.0202(16) 0.0035(14) 0.0043(14) 0.0026(13)
C31 0.049(3) 0.0255(19) 0.0229(18) 0.0068(17) 0.0030(17) -0.0035(15)
C32 0.050(3) 0.0211(18) 0.0260(19) 0.0089(17) 0.0018(17) -0.0040(15)
C33 0.035(2) 0.0205(17) 0.0205(17) 0.0069(15) 0.0002(15) 0.0021(13)
C34 0.038(2) 0.0201(17) 0.0272(18) 0.0064(15) 0.0058(16) 0.0000(14)
C35 0.036(2) 0.030(2) 0.032(2) 0.0089(17) -0.0031(17) 0.0008(16)
C36 0.044(2) 0.032(2) 0.0233(18) 0.0086(18) 0.0066(17) 0.0051(15)
C37 0.035(2) 0.0266(19) 0.0257(18) 0.0078(16) 0.0017(16) 0.0029(15)
C38 0.034(2) 0.044(3) 0.040(2) -0.0006(19) 0.0014(19) 0.010(2)
C39 0.042(3) 0.029(2) 0.036(2) 0.0023(18) 0.0084(19) 0.0034(17)
C40 0.066(4) 0.037(2) 0.060(3) -0.006(2) 0.036(3) -0.007(2)
C41 0.041(2) 0.0244(18) 0.0185(16) 0.0088(16) 0.0035(15) 0.0033(14)
C42 0.041(2) 0.037(2) 0.030(2) 0.0118(19) 0.0062(18) 0.0049(17)
C43 0.076(4) 0.051(3) 0.040(3) 0.032(3) 0.023(3) 0.024(2)
C44 0.053(3) 0.053(3) 0.041(3) 0.029(2) 0.010(2) 0.015(2)
C45 0.068(3) 0.039(2) 0.036(2) 0.016(2) 0.028(2) 0.0113(19)
C46 0.048(3) 0.029(2) 0.0222(18) 0.0078(18) 0.0153(17) -0.0001(15)
C47 0.045(3) 0.041(2) 0.028(2) 0.0048(19) 0.0148(18) -0.0029(17)
C48 0.060(3) 0.057(3) 0.038(3) -0.011(3) 0.023(2) -0.009(2)
C49 0.035(3) 0.109(5) 0.059(3) 0.001(3) 0.021(3) 0.002(3)
C50 0.036(3) 0.048(3) 0.058(3) 0.005(2) 0.006(2) 0.014(2)
C51 0.062(4) 0.077(4) 0.090(5) 0.004(3) 0.047(4) 0.016(4)
C56 0.060(3) 0.046(3) 0.042(3) -0.008(2) 0.005(2) 0.012(2)
C57 0.036(2) 0.039(2) 0.028(2) -0.0045(18) 0.0048(17) 0.0013(17)
C58 0.053(3) 0.072(4) 0.070(4) 0.015(3) 0.030(3) 0.022(3)
C59 0.086(5) 0.060(4) 0.069(4) -0.017(3) 0.028(4) 0.009(3)
C60 0.055(3) 0.048(3) 0.064(3) -0.010(2) -0.000(3) 0.001(3)
C61 0.062(4) 0.074(5) 0.089(5) -0.013(3) -0.006(4) -0.001(4)
C62 0.034(3) 0.075(4) 0.058(3) 0.014(3) 0.012(2) 0.008(3)
C63 0.046(3) 0.036(2) 0.054(3) -0.004(2) 0.013(2) -0.004(2)
C64 0.049(3) 0.033(2) 0.0221(18) 0.0107(19) -0.0001(17) 0.0061(16)
C65 0.051(3) 0.053(3) 0.039(2) 0.008(2) 0.018(2) -0.011(2)
C66 0.038(3) 0.058(3) 0.102(5) 0.005(3) 0.023(3) 0.001(3)
C68 0.047(4) 0.111(6) 0.077(4) -0.008(4) 0.027(3) 0.007(4)

loop_
_atom_type_symbol
_atom_type_description
_atom_type_scat_dispersion_real
_atom_type_scat_dispersion_imag
_atom_type_scat_source
C C 0.0033 0.0016
;
International Tables for Crystallography
(Vol. C, Tables 4.2.6.8 and 6.1.1.4)
;
H H 0.0000 0.0000
;
International Tables for Crystallography
(Vol. C, Table 6.1.1.4)
;
I I -0.4742 1.8119
;
International Tables for Crystallography
(Vol. C, Tables 4.2.6.8 and 6.1.1.4)
;
N N 0.0061 0.0033
;
International Tables for Crystallography
(Vol. C, Tables 4.2.6.8 and 6.1.1.4)
;
S S 0.1246 0.1234
;
International Tables for Crystallography
(Vol. C, Tables 4.2.6.8 and 6.1.1.4)
;

loop_
_geom_angle_atom_site_label_1
_geom_angle_atom_site_label_2
_geom_angle_atom_site_label_3
_geom_angle
_geom_angle_publ_flag
I4 I1 S9 174.53(2) yes
I5 I2 S10 176.85(3) yes
I4 I3 I69 177.94(2) yes
I1 I4 I3 96.783(14) yes
I2 I5 I6 102.696(15) yes
I5 I6 I7 178.88(2) yes
I1 S9 C11 104.39(14) yes
I2 S10 C30 103.19(14) yes
C30 N52 C32 109.6(3) yes
C30 N52 C33 125.6(3) yes
C32 N52 C33 124.8(3) yes
C30 N53 C31 109.3(3) yes
C30 N53 C41 125.9(3) yes
C31 N53 C41 124.6(3) yes
C11 N54 C13 109.3(3) yes
C11 N54 C23 126.2(3) yes
C13 N54 C23 124.5(3) yes
C11 N55 C12 109.6(3) yes
C11 N55 C19 126.6(3) yes
C12 N55 C19 123.6(3) yes
S9 C11 N54 124.9(3) yes
S9 C11 N55 128.1(2) yes
N54 C11 N55 106.5(3) yes
N55 C12 C13 107.1(3) yes
N54 C13 C12 107.6(3) yes
C15 C14 C19 116.2(4) yes
C15 C14 C22 120.5(4) yes
C19 C14 C22 123.2(3) yes
C14 C15 C16 121.2(4) yes
C15 C16 C17 120.9(4) yes
C16 C17 C18 121.1(4) yes
C17 C18 C19 116.5(4) yes
C17 C18 C20 120.1(4) yes
C19 C18 C20 123.4(3) yes
N55 C19 C14 118.9(4) yes
N55 C19 C18 116.9(3) yes
C14 C19 C18 124.1(3) yes
C18 C20 C21 112.5(4) yes
C18 C20 C62 109.2(4) yes
C21 C20 C62 111.1(5) yes
C8 C22 C14 109.9(5) yes
C8 C22 C49 111.6(5) yes
C14 C22 C49 112.2(4) yes
N54 C23 C24 117.1(3) yes
N54 C23 C28 118.3(4) yes
C24 C23 C28 124.5(3) yes
C23 C24 C25 116.4(4) yes
C23 C24 C29 123.1(4) yes
C25 C24 C29 120.4(4) yes
C24 C25 C26 120.8(5) yes
C25 C26 C27 121.1(4) yes
C26 C27 C28 120.8(4) yes
C23 C28 C27 116.3(4) yes
C23 C28 C57 122.2(3) yes
C27 C28 C57 121.4(4) yes
C24 C29 C59 110.6(4) yes
C24 C29 C68 110.3(5) yes
C59 C29 C68 111.9(6) yes
S10 C30 N52 126.0(3) yes
S10 C30 N53 127.2(3) yes
N52 C30 N53 106.3(3) yes
N53 C31 C32 107.4(3) yes
N52 C32 C31 107.4(3) yes
N52 C33 C34 117.3(4) yes
N52 C33 C37 118.4(3) yes
C34 C33 C37 124.2(3) yes
C33 C34 C35 116.0(4) yes
C33 C34 C39 122.8(3) yes
C35 C34 C39 121.2(4) yes
C34 C35 C64 121.2(4) yes
C37 C36 C64 121.0(4) yes
C33 C37 C36 116.6(4) yes
C33 C37 C38 123.2(3) yes
C36 C37 C38 120.2(4) yes
C37 C38 C60 110.9(4) yes
C37 C38 C66 110.7(4) yes
C60 C38 C66 110.8(5) yes
C34 C39 C40 110.6(4) yes
C34 C39 C63 113.5(4) yes
C40 C39 C63 109.3(4) yes
N53 C41 C42 118.7(4) yes
N53 C41 C46 117.1(4) yes
C42 C41 C46 124.2(4) yes
C41 C42 C44 116.4(4) yes
C41 C42 C50 123.6(4) yes
C44 C42 C50 120.0(4) yes
C44 C43 C45 120.8(5) yes
C42 C44 C43 121.1(5) yes
C43 C45 C46 120.9(5) yes
C41 C46 C45 116.6(4) yes
C41 C46 C47 123.2(4) yes
C45 C46 C47 120.2(4) yes
C46 C47 C48 114.1(4) yes
C46 C47 C65 110.4(3) yes
C48 C47 C65 108.7(4) yes
C42 C50 C51 111.3(4) yes
C42 C50 C61 110.3(5) yes
C51 C50 C61 111.4(5) yes
C28 C57 C56 111.4(4) yes
C28 C57 C58 112.2(4) yes
C56 C57 C58 109.9(4) yes
C35 C64 C36 121.0(4) yes
C22 C8 H8A 109.477 no
C22 C8 H8B 109.477 no
C22 C8 H8C 109.471 no
H8A C8 H8B 109.472 no
H8A C8 H8C 109.464 no
H8B C8 H8C 109.466 no
N55 C12 H12 126.475 no
C13 C12 H12 126.468 no
N54 C13 H13 126.223 no
C12 C13 H13 126.221 no
C14 C15 H15 119.426 no
C16 C15 H15 119.407 no
C15 C16 H16 119.548 no
C17 C16 H16 119.563 no
C16 C17 H17 119.442 no
C18 C17 H17 119.441 no
C18 C20 H20 107.979 no
C21 C20 H20 107.975 no
C62 C20 H20 107.974 no
C20 C21 H21A 109.475 no
C20 C21 H21B 109.473 no
C20 C21 H21C 109.472 no
H21A C21 H21B 109.471 no
H21A C21 H21C 109.466 no
H21B C21 H21C 109.470 no
C8 C22 H22 107.634 no
C14 C22 H22 107.632 no
C49 C22 H22 107.619 no
C24 C25 H25 119.616 no
C26 C25 H25 119.616 no
C25 C26 H26 119.473 no
C27 C26 H26 119.470 no
C26 C27 H27 119.622 no
C28 C27 H27 119.592 no
C24 C29 H29 107.964 no
C59 C29 H29 107.968 no
C68 C29 H29 107.972 no
N53 C31 H31 126.282 no
C32 C31 H31 126.284 no
N52 C32 H32 126.325 no
C31 C32 H32 126.318 no
C34 C35 H35 119.379 no
C64 C35 H35 119.379 no
C37 C36 H36 119.499 no
C64 C36 H36 119.501 no
C37 C38 H38 108.121 no
C60 C38 H38 108.119 no
C66 C38 H38 108.122 no
C34 C39 H39 107.754 no
C40 C39 H39 107.754 no
C63 C39 H39 107.748 no
C39 C40 H40A 109.472 no
C39 C40 H40B 109.476 no
C39 C40 H40C 109.474 no
H40A C40 H40B 109.471 no
H40A C40 H40C 109.465 no
H40B C40 H40C 109.468 no
C44 C43 H43 119.574 no
C45 C43 H43 119.593 no
C42 C44 H44 119.449 no
C43 C44 H44 119.461 no
C43 C45 H45 119.540 no
C46 C45 H45 119.547 no
C46 C47 H47 107.813 no
C48 C47 H47 107.813 no
C65 C47 H47 107.808 no
C47 C48 H48A 109.472 no
C47 C48 H48B 109.464 no
C47 C48 H48C 109.466 no
H48A C48 H48B 109.479 no
H48A C48 H48C 109.475 no
H48B C48 H48C 109.471 no
C22 C49 H49A 109.471 no
C22 C49 H49B 109.471 no
C22 C49 H49C 109.476 no
H49A C49 H49B 109.466 no
H49A C49 H49C 109.471 no
H49B C49 H49C 109.474 no
C42 C50 H50 107.876 no
C51 C50 H50 107.863 no
C61 C50 H50 107.869 no
C50 C51 H51A 109.478 no
C50 C51 H51B 109.471 no
C50 C51 H51C 109.475 no
H51A C51 H51B 109.471 no
H51A C51 H51C 109.465 no
H51B C51 H51C 109.467 no
C57 C56 H56A 109.474 no
C57 C56 H56B 109.459 no
C57 C56 H56C 109.473 no
H56A C56 H56B 109.476 no
H56A C56 H56C 109.471 no
H56B C56 H56C 109.474 no
C28 C57 H57 107.689 no
C56 C57 H57 107.678 no
C58 C57 H57 107.689 no
C57 C58 H58A 109.467 no
C57 C58 H58B 109.472 no
C57 C58 H58C 109.473 no
H58A C58 H58B 109.474 no
H58A C58 H58C 109.465 no
H58B C58 H58C 109.476 no
C29 C59 H59A 109.468 no
C29 C59 H59B 109.479 no
C29 C59 H59C 109.474 no
H59A C59 H59B 109.469 no
H59A C59 H59C 109.474 no
H59B C59 H59C 109.464 no
C38 C60 H60A 109.472 no
C38 C60 H60B 109.467 no
C38 C60 H60C 109.470 no
H60A C60 H60B 109.473 no
H60A C60 H60C 109.480 no
H60B C60 H60C 109.464 no
C50 C61 H61A 109.459 no
C50 C61 H61B 109.466 no
C50 C61 H61C 109.476 no
H61A C61 H61B 109.476 no
H61A C61 H61C 109.476 no
H61B C61 H61C 109.473 no
C20 C62 H62A 109.465 no
C20 C62 H62B 109.479 no
C20 C62 H62C 109.462 no
H62A C62 H62B 109.470 no
H62A C62 H62C 109.468 no
H62B C62 H62C 109.484 no
C39 C63 H63A 109.471 no
C39 C63 H63B 109.470 no
C39 C63 H63C 109.472 no
H63A C63 H63B 109.478 no
H63A C63 H63C 109.469 no
H63B C63 H63C 109.467 no
C35 C64 H64 119.525 no
C36 C64 H64 119.525 no
C47 C65 H65A 109.468 no
C47 C65 H65B 109.475 no
C47 C65 H65C 109.477 no
H65A C65 H65B 109.468 no
H65A C65 H65C 109.470 no
H65B C65 H65C 109.470 no
C38 C66 H66A 109.469 no
C38 C66 H66B 109.473 no
C38 C66 H66C 109.471 no
H66A C66 H66B 109.466 no
H66A C66 H66C 109.472 no
H66B C66 H66C 109.476 no
C29 C68 H68A 109.479 no
C29 C68 H68B 109.468 no
C29 C68 H68C 109.469 no
H68A C68 H68B 109.475 no
H68A C68 H68C 109.469 no
H68B C68 H68C 109.467 no

loop_
_geom_bond_atom_site_label_1
_geom_bond_atom_site_label_2
_geom_bond_distance
_geom_bond_publ_flag
I1 I4 3.0465(6) yes
I1 S9 2.5375(11) yes
I2 I5 3.0596(5) yes
I2 S10 2.5397(11) yes
I3 I4 3.1473(5) yes
I3 I69 2.7667(6) yes
I5 I6 3.1059(5) yes
I6 I7 2.7696(6) yes
S9 C11 1.717(4) yes
S10 C30 1.718(4) yes
N52 C30 1.351(5) yes
N52 C32 1.375(5) yes
N52 C33 1.453(5) yes
N53 C30 1.361(4) yes
N53 C31 1.373(5) yes
N53 C41 1.452(5) yes
N54 C11 1.357(4) yes
N54 C13 1.373(5) yes
N54 C23 1.448(4) yes
N55 C11 1.351(4) yes
N55 C12 1.377(5) yes
N55 C19 1.448(4) yes
C8 C22 1.535(8) yes
C12 C13 1.352(5) yes
C14 C15 1.398(5) yes
C14 C19 1.392(5) yes
C14 C22 1.518(7) yes
C15 C16 1.374(7) yes
C16 C17 1.372(7) yes
C17 C18 1.391(5) yes
C18 C19 1.400(6) yes
C18 C20 1.509(6) yes
C20 C21 1.528(8) yes
C20 C62 1.541(8) yes
C22 C49 1.514(8) yes
C23 C24 1.386(6) yes
C23 C28 1.390(6) yes
C24 C25 1.397(6) yes
C24 C29 1.522(7) yes
C25 C26 1.370(7) yes
C26 C27 1.379(8) yes
C27 C28 1.392(6) yes
C28 C57 1.524(7) yes
C29 C59 1.525(8) yes
C29 C68 1.522(9) yes
C31 C32 1.349(5) yes
C33 C34 1.403(6) yes
C33 C37 1.392(6) yes
C34 C35 1.400(5) yes
C34 C39 1.514(7) yes
C35 C64 1.373(7) yes
C36 C37 1.397(5) yes
C36 C64 1.376(6) yes
C37 C38 1.525(6) yes
C38 C60 1.528(7) yes
C38 C66 1.529(9) yes
C39 C40 1.541(8) yes
C39 C63 1.522(6) yes
C41 C42 1.386(6) yes
C41 C46 1.400(6) yes
C42 C44 1.401(7) yes
C42 C50 1.520(7) yes
C43 C44 1.374(8) yes
C43 C45 1.379(8) yes
C45 C46 1.391(6) yes
C46 C47 1.519(7) yes
C47 C48 1.529(7) yes
C47 C65 1.543(7) yes
C50 C51 1.536(10) yes
C50 C61 1.524(8) yes
C56 C57 1.529(7) yes
C57 C58 1.521(8) yes
C8 H8A 0.980 no
C8 H8B 0.980 no
C8 H8C 0.980 no
C12 H12 0.950 no
C13 H13 0.950 no
C15 H15 0.950 no
C16 H16 0.950 no
C17 H17 0.950 no
C20 H20 1.000 no
C21 H21A 0.980 no
C21 H21B 0.980 no
C21 H21C 0.980 no
C22 H22 1.000 no
C25 H25 0.950 no
C26 H26 0.950 no
C27 H27 0.950 no
C29 H29 1.000 no
C31 H31 0.950 no
C32 H32 0.950 no
C35 H35 0.950 no
C36 H36 0.950 no
C38 H38 1.000 no
C39 H39 1.000 no
C40 H40A 0.980 no
C40 H40B 0.980 no
C40 H40C 0.980 no
C43 H43 0.950 no
C44 H44 0.950 no
C45 H45 0.950 no
C47 H47 1.000 no
C48 H48A 0.980 no
C48 H48B 0.980 no
C48 H48C 0.980 no
C49 H49A 0.980 no
C49 H49B 0.980 no
C49 H49C 0.980 no
C50 H50 1.000 no
C51 H51A 0.980 no
C51 H51B 0.980 no
C51 H51C 0.980 no
C56 H56A 0.980 no
C56 H56B 0.980 no
C56 H56C 0.980 no
C57 H57 1.000 no
C58 H58A 0.980 no
C58 H58B 0.980 no
C58 H58C 0.980 no
C59 H59A 0.980 no
C59 H59B 0.980 no
C59 H59C 0.980 no
C60 H60A 0.980 no
C60 H60B 0.980 no
C60 H60C 0.980 no
C61 H61A 0.980 no
C61 H61B 0.980 no
C61 H61C 0.980 no
C62 H62A 0.980 no
C62 H62B 0.980 no
C62 H62C 0.980 no
C63 H63A 0.980 no
C63 H63B 0.980 no
C63 H63C 0.980 no
C64 H64 0.950 no
C65 H65A 0.980 no
C65 H65B 0.980 no
C65 H65C 0.980 no
C66 H66A 0.980 no
C66 H66B 0.980 no
C66 H66C 0.980 no
C68 H68A 0.980 no
C68 H68B 0.980 no
C68 H68C 0.980 no

loop_
_geom_contact_atom_site_label_1
_geom_contact_atom_site_label_2
_geom_contact_distance
_geom_contact_publ_flag
_geom_contact_site_symmetry_2
S9 C19 3.293(4) no .
S9 C23 3.207(3) no .
S10 C33 3.221(4) no .
S10 C41 3.271(4) no .
N52 C38 2.918(6) no .
N52 C39 2.890(5) no .
N52 C40 3.561(7) no .
N52 C41 3.580(5) no .
N53 C33 3.583(5) no .
N53 C47 2.894(6) no .
N53 C50 2.924(6) no .
N54 C19 3.579(4) no .
N54 C29 2.879(7) no .
N54 C57 2.894(5) no .
N55 C20 2.886(6) no .
N55 C22 2.923(5) no .
N55 C23 3.579(4) no .
C8 C15 3.127(9) no .
C8 C19 3.531(9) no .
C11 C14 3.301(5) no .
C11 C18 3.399(5) no .
C11 C22 3.450(5) no .
C11 C24 3.337(5) no .
C11 C28 3.338(4) no .
C11 C29 3.503(7) no .
C11 C57 3.475(5) no .
C12 C14 3.419(5) no .
C12 C18 3.196(5) no .
C12 C20 3.284(7) no .
C12 C23 3.595(5) no .
C12 C62 3.584(8) no .
C13 C19 3.586(5) no .
C13 C24 3.284(6) no .
C13 C28 3.342(5) no .
C13 C29 3.480(7) no .
C13 C57 3.581(6) no .
C14 C17 2.802(7) no .
C15 C18 2.797(6) no .
C15 C49 3.071(9) no .
C16 C19 2.726(5) no .
C17 C21 3.006(7) no .
C17 C62 3.156(7) no .
C19 C62 3.469(7) no .
C23 C26 2.716(5) no .
C23 C58 3.449(8) no .
C23 C68 3.543(8) no .
C24 C27 2.797(6) no .
C25 C28 2.799(7) no .
C25 C59 3.046(8) no .
C25 C68 3.124(8) no .
C27 C56 2.957(8) no .
C27 C58 3.316(9) no .
C30 C34 3.324(5) no .
C30 C37 3.353(5) no .
C30 C38 3.569(6) no .
C30 C39 3.504(6) no .
C30 C42 3.332(5) no .
C30 C46 3.365(6) no .
C30 C47 3.588(6) no .
C30 C50 3.529(6) no .
C31 C33 3.598(5) no .
C31 C42 3.390(6) no .
C31 C46 3.255(6) no .
C31 C47 3.362(6) no .
C31 C65 3.495(7) no .
C32 C34 3.323(5) no .
C32 C37 3.344(6) no .
C32 C38 3.553(7) no .
C32 C39 3.481(6) no .
C32 C40 3.579(7) no .
C32 C41 3.594(5) no .
C33 C40 3.394(8) no .
C33 C64 2.729(5) no .
C33 C66 3.558(8) no .
C34 C36 2.807(7) no .
C35 C37 2.801(6) no .
C35 C40 3.328(8) no .
C35 C63 2.964(7) no .
C36 C60 3.041(6) no .
C36 C66 3.138(7) no .
C41 C43 2.727(6) no .
C41 C61 3.575(8) no .
C41 C65 3.412(8) no .
C42 C45 2.804(7) no .
C44 C46 2.798(7) no .
C44 C51 3.098(10) no .
C44 C61 3.080(9) no .
C45 C48 2.976(8) no .
C45 C65 3.283(8) no .
C15 C16 3.463(7) no 2_565
C15 C17 3.560(6) no 2_565
C16 C15 3.463(7) no 2_565
C16 C16 3.424(7) no 2_565
C17 C15 3.560(6) no 2_565
C21 C21 3.555(10) no 2_665
C35 C64 3.537(6) no 2_676
C40 C56 3.538(7) no 2_676
C56 C40 3.538(7) no 2_676
C64 C35 3.537(6) no 2_676
C64 C64 3.545(6) no 2_676
C65 C65 3.501(8) no 2_677
I1 H21A 2.9306 no .
I1 H56C 3.4983 no .
I1 H57 3.3730 no .
I2 H39 3.3808 no .
I2 H47 3.4188 no .
I2 H48B 3.0835 no .
I2 H63B 3.4150 no .
I3 H56A 3.3996 no .
I4 H21A 3.3695 no .
I5 H48B 3.3934 no .
I6 H63A 3.4031 no .
I6 H63B 3.5938 no .
S9 H22 3.1684 no .
S9 H29 3.5394 no .
S9 H49B 3.2024 no .
S9 H57 3.4052 no .
S9 H68A 3.1181 no .
S10 H39 3.5814 no .
S10 H50 3.4319 no .
S10 H51A 3.1649 no .
S10 H66B 3.1267 no .
N52 H31 3.1160 no .
N52 H38 2.4259 no .
N52 H39 2.4699 no .
N52 H40B 3.1395 no .
N52 H47 3.4227 no .
N52 H50 3.5827 no .
N53 H32 3.1152 no .
N53 H38 3.5874 no .
N53 H39 3.4290 no .
N53 H47 2.4657 no .
N53 H50 2.4275 no .
N53 H65C 3.1961 no .
N54 H12 3.1185 no .
N54 H20 3.4333 no .
N54 H22 3.5177 no .
N54 H29 2.3787 no .
N54 H57 2.4633 no .
N54 H58A 3.2198 no .
N55 H13 3.1152 no .
N55 H20 2.4131 no .
N55 H22 2.4274 no .
N55 H29 3.4354 no .
N55 H57 3.4708 no .
N55 H62B 3.3957 no .
C8 H15 3.0369 no .
C8 H49A 2.7150 no .
C8 H49B 3.3640 no .
C8 H49C 2.7114 no .
C11 H12 3.1436 no .
C11 H13 3.1410 no .
C11 H20 2.9344 no .
C11 H22 2.7309 no .
C11 H29 2.8448 no .
C11 H57 2.7286 no .
C12 H20 2.7330 no .
C12 H22 3.1504 no .
C12 H29 3.4357 no .
C12 H62B 2.9858 no .
C13 H20 3.3455 no .
C13 H29 2.8185 no .
C13 H57 3.1698 no .
C13 H58A 3.0518 no .
C14 H8A 2.7178 no .
C14 H8B 3.3434 no .
C14 H8C 2.6604 no .
C14 H16 3.2677 no .
C14 H49A 2.7397 no .
C14 H49B 2.6871 no .
C14 H49C 3.3542 no .
C15 H8A 2.8770 no .
C15 H8C 3.3686 no .
C15 H17 3.2405 no .
C15 H22 3.3248 no .
C15 H49A 2.8218 no .
C15 H49B 3.2750 no .
C17 H15 3.2399 no .
C17 H20 3.3052 no .
C17 H21A 3.1782 no .
C17 H21B 2.7631 no .
C17 H62A 2.9183 no .
C17 H62B 3.4181 no .
C18 H12 3.2998 no .
C18 H16 3.2590 no .
C18 H21A 2.7002 no .
C18 H21B 2.7511 no .
C18 H21C 3.3594 no .
C18 H62A 2.7067 no .
C18 H62B 2.6426 no .
C18 H62C 3.3307 no .
C19 H8C 3.3834 no .
C19 H12 2.7792 no .
C19 H15 3.2346 no .
C19 H17 3.2391 no .
C19 H20 2.6093 no .
C19 H22 2.5946 no .
C19 H49B 3.5860 no .
C19 H62B 3.2824 no .
C20 H12 3.3940 no .
C20 H17 2.6579 no .
C21 H17 2.7715 no .
C21 H62A 2.7247 no .
C21 H62B 3.3711 no .
C21 H62C 2.7200 no .
C22 H15 2.6796 no .
C23 H13 2.7869 no .
C23 H25 3.2314 no .
C23 H27 3.2307 no .
C23 H29 2.5976 no .
C23 H57 2.6069 no .
C23 H58A 3.2619 no .
C23 H59B 3.5301 no .
C23 H68A 3.4147 no .
C24 H13 3.4343 no .
C24 H26 3.2595 no .
C24 H59A 2.7364 no .
C24 H59B 2.6561 no .
C24 H59C 3.3472 no .
C24 H68A 2.6678 no .
C24 H68B 2.7085 no .
C24 H68C 3.3434 no .
C25 H27 3.2447 no .
C25 H29 3.3293 no .
C25 H59A 2.8052 no .
C25 H59B 3.2238 no .
C25 H68A 3.3771 no .
C25 H68B 2.8642 no .
C27 H25 3.2460 no .
C27 H56B 2.7400 no .
C27 H56C 3.0458 no .
C27 H57 3.3079 no .
C27 H58B 3.1159 no .
C28 H13 3.5112 no .
C28 H26 3.2624 no .
C28 H56A 3.3616 no .
C28 H56B 2.7532 no .
C28 H56C 2.6800 no .
C28 H58A 2.7000 no .
C28 H58B 2.7484 no .
C28 H58C 3.3655 no .
C29 H25 2.6824 no .
C30 H31 3.1457 no .
C30 H32 3.1414 no .
C30 H38 2.9548 no .
C30 H39 2.7795 no .
C30 H47 2.8771 no .
C30 H50 2.8628 no .
C31 H38 3.5496 no .
C31 H39 3.5902 no .
C31 H47 2.9086 no .
C31 H50 3.0275 no .
C31 H65C 2.7907 no .
C32 H38 2.8746 no .
C32 H39 3.0617 no .
C32 H40B 2.8439 no .
C32 H47 3.4586 no .
C33 H32 2.8010 no .
C33 H35 3.2434 no .
C33 H36 3.2366 no .
C33 H38 2.6086 no .
C33 H39 2.6319 no .
C33 H40B 3.1995 no .
C33 H60A 3.5681 no .
C33 H66B 3.4044 no .
C34 H32 3.4959 no .
C34 H40A 2.6971 no .
C34 H40B 2.7140 no .
C34 H40C 3.3537 no .
C34 H63A 3.3669 no .
C34 H63B 2.6839 no .
C34 H63C 2.8019 no .
C34 H64 3.2689 no .
C35 H36 3.2433 no .
C35 H39 3.3001 no .
C35 H40A 3.0991 no .
C35 H63B 2.9956 no .
C35 H63C 2.8051 no .
C36 H35 3.2430 no .
C36 H38 3.3299 no .
C36 H60A 3.2294 no .
C36 H60B 2.7881 no .
C36 H66A 2.9287 no .
C36 H66B 3.3324 no .
C37 H32 3.4979 no .
C37 H60A 2.6753 no .
C37 H60B 2.7355 no .
C37 H60C 3.3555 no .
C37 H64 3.2659 no .
C37 H66A 2.7635 no .
C37 H66B 2.6454 no .
C37 H66C 3.3515 no .
C38 H36 2.6776 no .
C39 H35 2.6917 no .
C39 H47 3.5852 no .
C40 H32 3.4599 no .
C40 H35 3.3662 no .
C40 H63A 2.7139 no .
C40 H63B 3.3478 no .
C40 H63C 2.6475 no .
C41 H31 2.7947 no .
C41 H44 3.2329 no .
C41 H45 3.2408 no .
C41 H47 2.6386 no .
C41 H50 2.6018 no .
C41 H51A 3.5294 no .
C41 H61B 3.4653 no .
C41 H65C 3.2165 no .
C42 H31 3.5698 no .
C42 H43 3.2692 no .
C42 H51A 2.6984 no .
C42 H51B 2.7379 no .
C42 H51C 3.3629 no .
C42 H61A 2.7074 no .
C42 H61B 2.6692 no .
C42 H61C 3.3429 no .
C44 H45 3.2454 no .
C44 H50 3.3283 no .
C44 H51A 3.3344 no .
C44 H51B 2.8381 no .
C44 H61A 2.8109 no .
C44 H61B 3.3193 no .
C45 H44 3.2457 no .
C45 H47 3.2945 no .
C45 H48A 2.8084 no .
C45 H48B 3.0355 no .
C45 H65A 3.0487 no .
C46 H31 3.3988 no .
C46 H43 3.2629 no .
C46 H48A 2.8186 no .
C46 H48B 2.7088 no .
C46 H48C 3.3834 no .
C46 H65A 2.7053 no .
C46 H65B 3.3569 no .
C46 H65C 2.7062 no .
C47 H31 3.5279 no .
C47 H45 2.6685 no .
C48 H45 2.6745 no .
C48 H65A 2.7248 no .
C48 H65B 2.6353 no .
C48 H65C 3.3433 no .
C49 H8A 2.7275 no .
C49 H8B 2.7086 no .
C49 H8C 3.3599 no .
C49 H15 2.8864 no .
C50 H44 2.6740 no .
C51 H44 2.9382 no .
C51 H61A 2.7306 no .
C51 H61B 3.3698 no .
C51 H61C 2.7071 no .
C56 H27 2.6971 no .
C56 H58A 3.3451 no .
C56 H58B 2.6938 no .
C56 H58C 2.6751 no .
C57 H27 2.6979 no .
C58 H27 3.3078 no .
C58 H56A 2.6861 no .
C58 H56B 2.6865 no .
C58 H56C 3.3437 no .
C59 H25 2.8741 no .
C59 H68A 3.3637 no .
C59 H68B 2.7245 no .
C59 H68C 2.7128 no .
C60 H36 2.8559 no .
C60 H66A 2.6730 no .
C60 H66B 3.3579 no .
C60 H66C 2.7411 no .
C61 H44 2.9501 no .
C61 H51A 3.3677 no .
C61 H51B 2.7282 no .
C61 H51C 2.7153 no .
C62 H12 3.2983 no .
C62 H17 3.1026 no .
C62 H21A 3.3736 no .
C62 H21B 2.7134 no .
C62 H21C 2.7259 no .
C63 H35 2.6648 no .
C63 H40A 2.7366 no .
C63 H40B 3.3426 no .
C63 H40C 2.6354 no .
C65 H31 3.2826 no .
C65 H45 3.3004 no .
C65 H48A 2.6440 no .
C65 H48B 3.3473 no .
C65 H48C 2.7080 no .
C66 H36 3.0307 no .
C66 H60A 3.3593 no .
C66 H60B 2.7005 no .
C66 H60C 2.7118 no .
C68 H25 3.0208 no .
C68 H59A 2.7048 no .
C68 H59B 3.3629 no .
C68 H59C 2.7344 no .
H8A H15 2.5385 no .
H8A H22 2.8649 no .
H8A H49A 2.5555 no .
H8A H49C 3.0163 no .
H8B H22 2.3545 no .
H8B H49A 2.9934 no .
H8B H49C 2.5314 no .
H8C H12 3.5011 no .
H8C H15 3.4719 no .
H8C H22 2.3638 no .
H8C H49C 3.5946 no .
H12 H13 2.4775 no .
H12 H20 3.0508 no .
H12 H62B 2.5072 no .
H13 H29 3.1748 no .
H13 H58A 2.8695 no .
H13 H59B 3.4310 no .
H15 H16 2.3090 no .
H15 H49A 2.3582 no .
H15 H49B 3.2456 no .
H16 H17 2.3079 no .
H17 H20 3.5910 no .
H17 H21A 3.0794 no .
H17 H21B 2.2394 no .
H17 H62A 2.6342 no .
H17 H62B 3.5678 no .
H20 H21A 2.3732 no .
H20 H21B 2.8628 no .
H20 H21C 2.3436 no .
H20 H57 2.8923 no .
H20 H62A 2.8723 no .
H20 H62B 2.3778 no .
H20 H62C 2.3611 no .
H21B H62A 2.5422 no .
H21B H62C 2.9946 no .
H21C H62A 3.0202 no .
H21C H62C 2.5505 no .
H22 H29 2.9779 no .
H22 H49A 2.8493 no .
H22 H49B 2.3511 no .
H22 H49C 2.3298 no .
H25 H26 2.3069 no .
H25 H59A 2.3507 no .
H25 H59B 3.2146 no .
H25 H68A 3.4617 no .
H25 H68B 2.5104 no .
H26 H27 2.3163 no .
H27 H56B 2.1866 no .
H27 H56C 2.8945 no .
H27 H57 3.5992 no .
H27 H58B 2.9024 no .
H29 H59A 2.8604 no .
H29 H59B 2.3747 no .
H29 H59C 2.3367 no .
H29 H68A 2.3553 no .
H29 H68B 2.8583 no .
H29 H68C 2.3493 no .
H31 H32 2.4737 no .
H31 H47 3.2948 no .
H31 H50 3.4052 no .
H31 H61B 3.5509 no .
H31 H65C 2.4158 no .
H32 H38 3.1873 no .
H32 H39 3.5043 no .
H32 H40B 2.5861 no .
H35 H39 3.5791 no .
H35 H40A 2.9748 no .
H35 H63B 2.7576 no .
H35 H63C 2.2271 no .
H35 H64 2.3071 no .
H36 H60A 3.2060 no .
H36 H60B 2.3221 no .
H36 H64 2.3120 no .
H36 H66A 2.5583 no .
H36 H66B 3.4099 no .
H38 H50 3.2269 no .
H38 H60A 2.3737 no .
H38 H60B 2.8638 no .
H38 H60C 2.3461 no .
H38 H66A 2.8630 no .
H38 H66B 2.3971 no .
H38 H66C 2.3263 no .
H39 H40A 2.8702 no .
H39 H40B 2.3468 no .
H39 H40C 2.3872 no .
H39 H47 2.6233 no .
H39 H63A 2.3080 no .
H39 H63B 2.3935 no .
H39 H63C 2.8540 no .
H40A H63A 3.0875 no .
H40A H63C 2.5222 no .
H40B H63A 3.5704 no .
H40B H63C 3.5692 no .
H40C H63A 2.4848 no .
H40C H63B 3.5568 no .
H40C H63C 2.8389 no .
H43 H44 2.3096 no .
H43 H45 2.3164 no .
H44 H51A 3.3459 no .
H44 H51B 2.4122 no .
H44 H61A 2.4206 no .
H44 H61B 3.3734 no .
H45 H47 3.5687 no .
H45 H48A 2.2251 no .
H45 H48B 2.8049 no .
H45 H65A 2.8926 no .
H47 H48A 2.8591 no .
H47 H48B 2.4001 no .
H47 H48C 2.3145 no .
H47 H65A 2.8724 no .
H47 H65B 2.3838 no .
H47 H65C 2.3553 no .
H48A H65A 2.5073 no .
H48A H65B 2.8429 no .
H48A H65C 3.5648 no .
H48B H65A 3.5937 no .
H48B H65B 3.5561 no .
H48C H65A 3.0697 no .
H48C H65B 2.4799 no .
H48C H65C 3.5705 no .
H50 H51A 2.3691 no .
H50 H51B 2.8681 no .
H50 H51C 2.3589 no .
H50 H61A 2.8589 no .
H50 H61B 2.3537 no .
H50 H61C 2.3517 no .
H51A H61C 3.5955 no .
H51B H61A 2.5669 no .
H51B H61C 3.0003 no .
H51C H61A 3.0161 no .
H51C H61C 2.5277 no .
H56A H57 2.3387 no .
H56A H58A 3.5750 no .
H56A H58B 2.9840 no .
H56A H58C 2.4923 no .
H56B H57 2.8607 no .
H56B H58A 3.5843 no .
H56B H58B 2.5128 no .
H56B H58C 2.9569 no .
H56C H57 2.3715 no .
H56C H58B 3.5841 no .
H56C H58C 3.5699 no .
H57 H58A 2.3572 no .
H57 H58B 2.8550 no .
H57 H58C 2.3381 no .
H59A H68A 3.5996 no .
H59A H68B 2.5390 no .
H59A H68C 2.9780 no .
H59C H68B 3.0400 no .
H59C H68C 2.5584 no .
H60A H66A 3.5698 no .
H60B H66A 2.4879 no .
H60B H66B 3.5746 no .
H60B H66C 3.0352 no .
H60C H66A 2.9504 no .
H60C H66C 2.5733 no .
I1 H15 3.5601 no 2_565
I1 H16 3.0333 no 2_565
I1 H32 3.0836 no 2_676
I2 H12 3.1671 no 2_666
I2 H26 3.2344 no .
I2 H64 3.4334 no 2_676
I3 H45 3.3181 no 1_554
I3 H61C 3.4994 no 2_776
I4 H15 3.5009 no 2_565
I4 H31 3.0903 no 2_676
I4 H44 3.2961 no 1_454
I4 H48A 3.3261 no 1_554
I5 H8B 3.3603 no 2_566
I5 H12 3.5135 no 2_666
I5 H13 3.2417 no 2_666
I5 H25 3.2711 no .
I5 H49C 3.5875 no 2_566
I5 H58A 3.5144 no 2_666
I6 H59C 3.2162 no 2_566
I7 H27 3.2697 no 1_455
I7 H35 3.1004 no 2_576
I7 H64 3.5186 no 2_576
I69 H60C 3.4283 no 2_776
I69 H61C 3.5997 no 2_776
S9 H16 3.4860 no 2_565
S9 H60A 3.2481 no 2_676
S10 H64 3.1417 no 2_676
C8 H44 3.4229 no 2_666
C8 H51A 3.5830 no 2_666
C8 H51B 3.2158 no 2_666
C14 H16 3.5349 no 2_565
C15 H16 3.4967 no 2_565
C15 H43 3.0493 no 2_666
C16 H43 2.9022 no 2_666
C17 H15 3.4376 no 2_565
C17 H43 3.3776 no 2_666
C17 H49A 3.5906 no 2_565
C17 H49B 3.5056 no 2_565
C21 H21B 2.8336 no 2_665
C21 H21C 3.4200 no 2_665
C21 H62A 3.3695 no 2_665
C25 H60B 3.3574 no 2_676
C26 H13 3.4297 no 2_666
C26 H36 3.2787 no 2_676
C26 H60B 3.4508 no 2_676
C27 H59B 3.1901 no 2_666
C28 H59B 3.5433 no 2_666
C32 H56C 3.3688 no 2_676
C33 H56C 3.4675 no 2_676
C34 H64 3.5903 no 2_676
C36 H26 3.3557 no 2_676
C36 H27 3.4997 no 2_676
C36 H35 3.4986 no 2_676
C36 H63B 3.2307 no 2_676
C40 H51C 3.3948 no 1_455
C40 H56A 3.3405 no 2_676
C40 H56B 3.2690 no 2_676
C40 H56C 3.4187 no 2_676
C40 H66C 3.4881 no 1_455
C43 H8C 3.5695 no 2_666
C43 H61B 3.3113 no 2_777
C44 H8A 3.3545 no 2_666
C44 H8C 3.2093 no 2_666
C44 H61B 3.5154 no 2_777
C45 H61B 3.3841 no 2_777
C45 H62B 3.5828 no 2_666
C48 H51B 3.5624 no 1_455
C48 H62B 3.1531 no 2_666
C49 H17 3.3676 no 2_565
C49 H62C 2.9046 no 1_455
C51 H8C 3.4649 no 2_666
C51 H40C 3.4293 no 1_655
C51 H48C 3.3348 no 1_655
C51 H63A 3.4496 no 1_655
C56 H32 3.4253 no 2_676
C56 H40A 3.1492 no 2_676
C56 H40B 3.0210 no 2_676
C58 H59A 3.1523 no 2_666
C58 H59B 3.3850 no 2_666
C58 H68C 3.5158 no 1_655
C59 H58A 3.4688 no 2_666
C59 H58B 2.9556 no 2_666
C59 H68B 3.3001 no 2_566
C59 H68C 3.4411 no 2_566
C60 H68A 3.5386 no 2_676
C61 H65A 3.3465 no 2_777
C61 H65B 3.5435 no 1_655
C61 H65C 3.5591 no 2_777
C62 H21B 3.3529 no 2_665
C62 H45 3.5179 no 2_666
C62 H48A 3.3310 no 2_666
C62 H48B 3.2851 no 2_666
C62 H49A 3.3300 no 1_655
C62 H49C 3.5089 no 1_655
C63 H36 3.4762 no 2_676
C63 H51C 3.5850 no 1_455
C63 H66A 3.5485 no 2_676
C64 H26 3.4653 no 2_676
C64 H27 3.2280 no 2_676
C65 H61A 3.3648 no 2_777
C65 H65A 3.2568 no 2_677
C65 H65B 3.1731 no 2_677
C65 H65C 3.5021 no 2_677
C66 H35 3.5933 no 2_676
C68 H58B 3.5783 no 1_455
C68 H59A 3.2652 no 2_566
C68 H59C 3.4812 no 2_566
H8A C44 3.3545 no 2_666
H8A H44 2.8285 no 2_666
H8A H48C 3.4183 no 2_566
H8A H51B 2.9221 no 2_666
H8B I5 3.3603 no 2_566
H8B H48C 3.5259 no 2_566
H8B H51A 3.4421 no 2_666
H8B H51B 3.1688 no 2_666
H8C C43 3.5695 no 2_666
H8C C44 3.2093 no 2_666
H8C C51 3.4649 no 2_666
H8C H44 3.1185 no 2_666
H8C H51A 3.0521 no 2_666
H8C H51B 3.0150 no 2_666
H12 I2 3.1671 no 2_666
H12 I5 3.5135 no 2_666
H12 H48B 3.4253 no 2_666
H13 I5 3.2417 no 2_666
H13 C26 3.4297 no 2_666
H13 H25 3.5055 no 2_666
H13 H26 3.1312 no 2_666
H15 I1 3.5601 no 2_565
H15 I4 3.5009 no 2_565
H15 C17 3.4376 no 2_565
H15 H17 3.4310 no 2_565
H15 H21A 3.0713 no 2_565
H15 H21B 3.5975 no 2_565
H15 H43 3.2693 no 2_666
H16 I1 3.0333 no 2_565
H16 S9 3.4860 no 2_565
H16 C14 3.5349 no 2_565
H16 C15 3.4967 no 2_565
H16 H43 3.0431 no 2_666
H16 H49B 3.1717 no 2_565
H17 C49 3.3676 no 2_565
H17 H15 3.4310 no 2_565
H17 H21C 3.2703 no 2_665
H17 H49A 2.9673 no 2_565
H17 H49B 2.8651 no 2_565
H21A H15 3.0713 no 2_565
H21A H49A 3.4630 no 2_565
H21A H62A 3.5274 no 2_665
H21B C21 2.8336 no 2_665
H21B C62 3.3529 no 2_665
H21B H15 3.5975 no 2_565
H21B H21B 2.3114 no 2_665
H21B H21C 2.5395 no 2_665
H21B H49A 2.9388 no 2_565
H21B H62A 2.9441 no 2_665
H21B H62C 3.0970 no 2_665
H21C C21 3.4200 no 2_665
H21C H17 3.2703 no 2_665
H21C H21B 2.5395 no 2_665
H21C H21C 3.5605 no 2_665
H21C H49A 3.4736 no 1_655
H21C H62A 3.1107 no 2_665
H25 I5 3.2711 no .
H25 H13 3.5055 no 2_666
H25 H60B 3.4815 no 2_676
H26 I2 3.2344 no .
H26 C36 3.3557 no 2_676
H26 C64 3.4653 no 2_676
H26 H13 3.1312 no 2_666
H26 H36 2.9396 no 2_676
H26 H64 3.1531 no 2_676
H27 I7 3.2697 no 1_655
H27 C36 3.4997 no 2_676
H27 C64 3.2280 no 2_676
H27 H59B 3.1720 no 2_666
H27 H64 3.2707 no 2_676
H31 I4 3.0903 no 2_676
H31 H61A 3.4206 no 2_777
H32 I1 3.0836 no 2_676
H32 C56 3.4253 no 2_676
H32 H56A 3.4879 no 2_676
H32 H56C 2.5681 no 2_676
H35 I7 3.1004 no 2_576
H35 C36 3.4986 no 2_676
H35 C66 3.5933 no 2_676
H35 H36 3.5202 no 2_676
H35 H66A 3.2305 no 2_676
H35 H66B 3.0738 no 2_676
H36 C26 3.2787 no 2_676
H36 C63 3.4762 no 2_676
H36 H26 2.9396 no 2_676
H36 H35 3.5202 no 2_676
H36 H63B 2.5776 no 2_676
H40A C56 3.1492 no 2_676
H40A H56A 3.0231 no 2_676
H40A H56B 2.6643 no 2_676
H40A H56C 3.2580 no 2_676
H40A H66C 2.8714 no 1_455
H40B C56 3.0210 no 2_676
H40B H56A 2.7715 no 2_676
H40B H56B 3.0191 no 2_676
H40B H56C 2.7631 no 2_676
H40C C51 3.4293 no 1_455
H40C H51C 2.4621 no 1_455
H40C H61C 3.3804 no 1_455
H40C H66C 3.2520 no 1_455
H43 C15 3.0493 no 2_666
H43 C16 2.9022 no 2_666
H43 C17 3.3776 no 2_666
H43 H15 3.2693 no 2_666
H43 H16 3.0431 no 2_666
H44 I4 3.2961 no 1_656
H44 C8 3.4229 no 2_666
H44 H8A 2.8285 no 2_666
H44 H8C 3.1185 no 2_666
H45 I3 3.3181 no 1_556
H45 C62 3.5179 no 2_666
H45 H62A 3.0707 no 2_666
H45 H62B 3.0538 no 2_666
H48A I4 3.3261 no 1_556
H48A C62 3.3310 no 2_666
H48A H62A 3.0353 no 2_666
H48A H62B 2.9144 no 2_666
H48A H62C 3.5316 no 2_666
H48B C62 3.2851 no 2_666
H48B H12 3.4253 no 2_666
H48B H62A 3.4471 no 2_666
H48B H62B 2.5181 no 2_666
H48B H62C 3.4558 no 2_666
H48C C51 3.3348 no 1_455
H48C H8A 3.4183 no 2_566
H48C H8B 3.5259 no 2_566
H48C H51B 2.5945 no 1_455
H48C H51C 3.2255 no 1_455
H49A C17 3.5906 no 2_565
H49A C62 3.3300 no 1_455
H49A H17 2.9673 no 2_565
H49A H21A 3.4630 no 2_565
H49A H21B 2.9388 no 2_565
H49A H21C 3.4736 no 1_455
H49A H62A 3.4956 no 1_455
H49A H62C 2.4173 no 1_455
H49B C17 3.5056 no 2_565
H49B H16 3.1717 no 2_565
H49B H17 2.8651 no 2_565
H49B H62C 3.4434 no 1_455
H49C I5 3.5875 no 2_566
H49C C62 3.5089 no 1_455
H49C H58C 3.5500 no 1_455
H49C H62C 2.5465 no 1_455
H51A C8 3.5830 no 2_666
H51A H8B 3.4421 no 2_666
H51A H8C 3.0521 no 2_666
H51A H63A 3.3505 no 1_655
H51B C8 3.2158 no 2_666
H51B C48 3.5624 no 1_655
H51B H8A 2.9221 no 2_666
H51B H8B 3.1688 no 2_666
H51B H8C 3.0150 no 2_666
H51B H48C 2.5945 no 1_655
H51B H65B 3.4687 no 1_655
H51C C40 3.3948 no 1_655
H51C C63 3.5850 no 1_655
H51C H40C 2.4621 no 1_655
H51C H48C 3.2255 no 1_655
H51C H63A 2.7488 no 1_655
H51C H65B 3.5831 no 1_655
H56A C40 3.3405 no 2_676
H56A H32 3.4879 no 2_676
H56A H40A 3.0231 no 2_676
H56A H40B 2.7715 no 2_676
H56B C40 3.2690 no 2_676
H56B H40A 2.6643 no 2_676
H56B H40B 3.0191 no 2_676
H56C C32 3.3688 no 2_676
H56C C33 3.4675 no 2_676
H56C C40 3.4187 no 2_676
H56C H32 2.5681 no 2_676
H56C H40A 3.2580 no 2_676
H56C H40B 2.7631 no 2_676
H56C H60A 3.4549 no 2_676
H58A I5 3.5144 no 2_666
H58A C59 3.4688 no 2_666
H58A H59A 2.8203 no 2_666
H58A H59B 3.2561 no 2_666
H58A H68C 3.4182 no 1_655
H58B C59 2.9556 no 2_666
H58B C68 3.5783 no 1_655
H58B H59A 2.6056 no 2_666
H58B H59B 2.7200 no 2_666
H58B H59C 3.0566 no 2_666
H58B H68A 3.5286 no 1_655
H58B H68B 3.4265 no 1_655
H58B H68C 3.1979 no 1_655
H58C H49C 3.5500 no 1_655
H58C H68A 3.4391 no 1_655
H58C H68C 3.3501 no 1_655
H59A C58 3.1523 no 2_666
H59A C68 3.2652 no 2_566
H59A H58A 2.8203 no 2_666
H59A H58B 2.6056 no 2_666
H59A H68B 2.9555 no 2_566
H59A H68C 2.6833 no 2_566
H59B C27 3.1901 no 2_666
H59B C28 3.5433 no 2_666
H59B C58 3.3850 no 2_666
H59B H27 3.1720 no 2_666
H59B H58A 3.2561 no 2_666
H59B H58B 2.7200 no 2_666
H59C I6 3.2162 no 2_566
H59C C68 3.4812 no 2_566
H59C H58B 3.0566 no 2_666
H59C H68B 2.7492 no 2_566
H59C H68C 3.3379 no 2_566
H60A S9 3.2481 no 2_676
H60A H56C 3.4549 no 2_676
H60A H68A 3.3493 no 2_676
H60B C25 3.3574 no 2_676
H60B C26 3.4508 no 2_676
H60B H25 3.4815 no 2_676
H60B H68A 3.4398 no 2_676
H60B H68B 3.4795 no 2_676
H60C I69 3.4283 no 2_776
H60C H68A 3.2417 no 2_676
H61A C65 3.3648 no 2_777
H61A H31 3.4206 no 2_777
H61A H65A 2.9942 no 2_777
H61A H65B 3.0423 no 1_655
H61A H65C 2.8400 no 2_777
H61B C43 3.3113 no 2_777
H61B C44 3.5154 no 2_777
H61B C45 3.3841 no 2_777
H61B H65A 3.4892 no 2_777
H61C I3 3.4994 no 2_776
H61C I69 3.5997 no 2_776
H61C H40C 3.3804 no 1_655
H61C H65A 3.0268 no 2_777
H61C H65B 3.1565 no 1_655
H62A C21 3.3695 no 2_665
H62A H21A 3.5274 no 2_665
H62A H21B 2.9441 no 2_665
H62A H21C 3.1107 no 2_665
H62A H45 3.0707 no 2_666
H62A H48A 3.0353 no 2_666
H62A H48B 3.4471 no 2_666
H62A H49A 3.4956 no 1_655
H62B C45 3.5828 no 2_666
H62B C48 3.1531 no 2_666
H62B H45 3.0538 no 2_666
H62B H48A 2.9144 no 2_666
H62B H48B 2.5181 no 2_666
H62C C49 2.9046 no 1_655
H62C H21B 3.0970 no 2_665
H62C H48A 3.5316 no 2_666
H62C H48B 3.4558 no 2_666
H62C H49A 2.4173 no 1_655
H62C H49B 3.4434 no 1_655
H62C H49C 2.5465 no 1_655
H63A C51 3.4496 no 1_455
H63A H51A 3.3505 no 1_455
H63A H51C 2.7488 no 1_455
H63B C36 3.2307 no 2_676
H63B H36 2.5776 no 2_676
H63B H64 3.4107 no 2_676
H63B H66A 3.1784 no 2_676
H63C H66A 3.0173 no 2_676
H63C H66C 3.0624 no 1_455
H64 I2 3.4334 no 2_676
H64 I7 3.5186 no 2_576
H64 S10 3.1417 no 2_676
H64 C34 3.5903 no 2_676
H64 H26 3.1531 no 2_676
H64 H27 3.2707 no 2_676
H64 H63B 3.4107 no 2_676
H65A C61 3.3465 no 2_777
H65A C65 3.2568 no 2_677
H65A H61A 2.9942 no 2_777
H65A H61B 3.4892 no 2_777
H65A H61C 3.0268 no 2_777
H65A H65A 3.2978 no 2_677
H65A H65B 2.7885 no 2_677
H65A H65C 3.1579 no 2_677
H65B C61 3.5435 no 1_455
H65B C65 3.1731 no 2_677
H65B H51B 3.4687 no 1_455
H65B H51C 3.5831 no 1_455
H65B H61A 3.0423 no 1_455
H65B H61C 3.1565 no 1_455
H65B H65A 2.7885 no 2_677
H65B H65B 3.1302 no 2_677
H65B H65C 3.0714 no 2_677
H65C C61 3.5591 no 2_777
H65C C65 3.5021 no 2_677
H65C H61A 2.8400 no 2_777
H65C H65A 3.1579 no 2_677
H65C H65B 3.0714 no 2_677
H66A C63 3.5485 no 2_676
H66A H35 3.2305 no 2_676
H66A H63B 3.1784 no 2_676
H66A H63C 3.0173 no 2_676
H66B H35 3.0738 no 2_676
H66C C40 3.4881 no 1_655
H66C H40A 2.8714 no 1_655
H66C H40C 3.2520 no 1_655
H66C H63C 3.0624 no 1_655
H68A C60 3.5386 no 2_676
H68A H58B 3.5286 no 1_455
H68A H58C 3.4391 no 1_455
H68A H60A 3.3493 no 2_676
H68A H60B 3.4398 no 2_676
H68A H60C 3.2417 no 2_676
H68B C59 3.3001 no 2_566
H68B H58B 3.4265 no 1_455
H68B H59A 2.9555 no 2_566
H68B H59C 2.7492 no 2_566
H68B H60B 3.4795 no 2_676
H68C C58 3.5158 no 1_455
H68C C59 3.4411 no 2_566
H68C H58A 3.4182 no 1_455
H68C H58B 3.1979 no 1_455
H68C H58C 3.3501 no 1_455
H68C H59A 2.6833 no 2_566
H68C H59C 3.3379 no 2_566

loop_
_geom_torsion_atom_site_label_1
_geom_torsion_atom_site_label_2
_geom_torsion_atom_site_label_3
_geom_torsion_atom_site_label_4
_geom_torsion
_geom_torsion_publ_flag
I1 S9 C11 N54 109.5(3) no
I1 S9 C11 N55 -79.8(3) no
I2 S10 C30 N52 -103.4(3) no
I2 S10 C30 N53 85.2(3) no
C30 N52 C32 C31 -0.7(5) no
C32 N52 C30 S10 -171.7(3) no
C32 N52 C30 N53 1.1(4) no
C30 N52 C33 C34 89.5(5) no
C30 N52 C33 C37 -92.6(4) no
C33 N52 C30 S10 10.4(6) no
C33 N52 C30 N53 -176.8(3) no
C32 N52 C33 C34 -88.0(4) no
C32 N52 C33 C37 89.8(5) no
C33 N52 C32 C31 177.2(3) no
C30 N53 C31 C32 0.7(5) no
C31 N53 C30 S10 171.6(3) no
C31 N53 C30 N52 -1.1(4) no
C30 N53 C41 C42 88.0(4) no
C30 N53 C41 C46 -94.4(5) no
C41 N53 C30 S10 -13.0(6) no
C41 N53 C30 N52 174.3(3) no
C31 N53 C41 C42 -97.2(5) no
C31 N53 C41 C46 80.4(4) no
C41 N53 C31 C32 -174.8(3) no
C11 N54 C13 C12 0.6(4) no
C13 N54 C11 S9 171.6(3) no
C13 N54 C11 N55 -0.7(4) no
C11 N54 C23 C24 92.6(4) no
C11 N54 C23 C28 -89.7(4) no
C23 N54 C11 S9 -7.4(6) no
C23 N54 C11 N55 -179.8(3) no
C13 N54 C23 C24 -86.3(5) no
C13 N54 C23 C28 91.4(4) no
C23 N54 C13 C12 179.7(3) no
C11 N55 C12 C13 -0.2(4) no
C12 N55 C11 S9 -171.5(3) no
C12 N55 C11 N54 0.5(4) no
C11 N55 C19 C14 -82.9(4) no
C11 N55 C19 C18 100.2(4) no
C19 N55 C11 S9 12.9(6) no
C19 N55 C11 N54 -175.1(3) no
C12 N55 C19 C14 102.1(4) no
C12 N55 C19 C18 -74.8(4) no
C19 N55 C12 C13 175.6(3) no
N55 C12 C13 N54 -0.3(5) no
C15 C14 C19 N55 -177.0(3) no
C15 C14 C19 C18 -0.3(6) no
C19 C14 C15 C16 0.2(6) no
C15 C14 C22 C8 67.6(5) no
C15 C14 C22 C49 -57.2(5) no
C22 C14 C15 C16 -178.0(4) no
C19 C14 C22 C8 -110.4(4) no
C19 C14 C22 C49 124.8(4) no
C22 C14 C19 N55 1.1(6) no
C22 C14 C19 C18 177.8(3) no
C14 C15 C16 C17 0.5(7) no
C15 C16 C17 C18 -1.1(7) no
C16 C17 C18 C19 0.9(6) no
C16 C17 C18 C20 178.7(4) no
C17 C18 C19 N55 176.5(3) no
C17 C18 C19 C14 -0.2(5) no
C17 C18 C20 C21 49.7(5) no
C17 C18 C20 C62 -74.1(5) no
C19 C18 C20 C21 -132.7(4) no
C19 C18 C20 C62 103.5(4) no
C20 C18 C19 N55 -1.1(5) no
C20 C18 C19 C14 -177.9(3) no
N54 C23 C24 C25 175.3(3) no
N54 C23 C24 C29 -4.8(5) no
N54 C23 C28 C27 -175.2(3) no
N54 C23 C28 C57 6.1(5) no
C24 C23 C28 C27 2.3(6) no
C24 C23 C28 C57 -176.4(3) no
C28 C23 C24 C25 -2.2(6) no
C28 C23 C24 C29 177.7(3) no
C23 C24 C25 C26 0.2(6) no
C23 C24 C29 C59 122.9(4) no
C23 C24 C29 C68 -112.8(4) no
C25 C24 C29 C59 -57.2(6) no
C25 C24 C29 C68 67.1(5) no
C29 C24 C25 C26 -179.7(4) no
C24 C25 C26 C27 1.6(7) no
C25 C26 C27 C28 -1.5(7) no
C26 C27 C28 C23 -0.4(6) no
C26 C27 C28 C57 178.3(4) no
C23 C28 C57 C56 138.3(3) no
C23 C28 C57 C58 -97.9(4) no
C27 C28 C57 C56 -40.3(5) no
C27 C28 C57 C58 83.5(5) no
N53 C31 C32 N52 -0.0(5) no
N52 C33 C34 C35 179.6(3) no
N52 C33 C34 C39 0.7(5) no
N52 C33 C37 C36 -179.1(3) no
N52 C33 C37 C38 1.0(5) no
C34 C33 C37 C36 -1.4(6) no
C34 C33 C37 C38 178.7(3) no
C37 C33 C34 C35 1.9(6) no
C37 C33 C34 C39 -176.9(3) no
C33 C34 C35 C64 -1.1(6) no
C33 C34 C39 C40 91.8(4) no
C33 C34 C39 C63 -145.0(3) no
C35 C34 C39 C40 -87.0(4) no
C35 C34 C39 C63 36.2(5) no
C39 C34 C35 C64 177.8(3) no
C34 C35 C64 C36 -0.1(6) no
C37 C36 C64 C35 0.6(6) no
C64 C36 C37 C33 0.1(6) no
C64 C36 C37 C38 180.0(3) no
C33 C37 C38 C60 -124.3(4) no
C33 C37 C38 C66 112.3(4) no
C36 C37 C38 C60 55.8(5) no
C36 C37 C38 C66 -67.6(5) no
N53 C41 C42 C44 179.2(3) no
N53 C41 C42 C50 -0.1(5) no
N53 C41 C46 C45 -179.1(3) no
N53 C41 C46 C47 -1.6(5) no
C42 C41 C46 C45 -1.7(6) no
C42 C41 C46 C47 175.9(3) no
C46 C41 C42 C44 1.7(6) no
C46 C41 C42 C50 -177.5(3) no
C41 C42 C44 C43 -0.7(6) no
C41 C42 C50 C51 -119.2(4) no
C41 C42 C50 C61 116.5(4) no
C44 C42 C50 C51 61.6(5) no
C44 C42 C50 C61 -62.7(6) no
C50 C42 C44 C43 178.5(4) no
C44 C43 C45 C46 0.3(7) no
C45 C43 C44 C42 -0.2(7) no
C43 C45 C46 C41 0.6(6) no
C43 C45 C46 C47 -177.1(4) no
C41 C46 C47 C48 143.9(3) no
C41 C46 C47 C65 -93.4(4) no
C45 C46 C47 C48 -38.6(5) no
C45 C46 C47 C65 84.1(4) no
